data_7220093
loop_
_publ_author_name
'Sakamoto, Yuki'
'Moriuchi, Toshiyuki'
'Hirao, Toshikazu'

_publ_section_title
;
 Dinuclear organogold(i) complexes bearing uracil moieties: chirality of
 Au(i)--Au(i) axis and self-assembly
;
_journal_issue 18
_journal_name_full CrystEngComm
_journal_page_first 3460
_journal_paper_doi 10.1039/C5CE00221D
_journal_volume 17
_journal_year 2015
_chemical_formula_moiety 'C69 H76 Au2 Cl2 N4 O6 P2'
_chemical_formula_sum 'C69 H76 Au2 Cl2 N4 O6 P2'
_chemical_formula_weight 1584.17
_space_group_crystal_system triclinic
_space_group_IT_number 2
_space_group_name_Hall '-P 1'
_space_group_name_H-M_alt 'P -1'
_symmetry_space_group_name_Hall '-P 1'
_symmetry_space_group_name_H-M 'P -1'
_atom_sites_solution_hydrogens geom
_atom_sites_solution_primary direct
_atom_sites_solution_secondary difmap
_audit_update_record
;
2014-11-14 deposited with the CCDC.
2015-03-18 downloaded from the CCDC.
;
_cell_angle_alpha 97.4663(16)
_cell_angle_beta 90.7906(16)
_cell_angle_gamma 91.1556(14)
_cell_formula_units_Z 2
_cell_length_a 10.6798(6)
_cell_length_b 14.2920(7)
_cell_length_c 22.3083(13)
_cell_measurement_reflns_used 13349
_cell_measurement_temperature 277
_cell_measurement_theta_max 27.44
_cell_measurement_theta_min 3.09
_cell_volume 3375.0(3)
_computing_cell_refinement 'RAPID AUTO'
_computing_data_collection 'RAPID AUTO (Rigaku, ????)'
_computing_data_reduction 'RAPID AUTO'
_computing_molecular_graphics 'CrystalStructure 4.1'
_computing_publication_material 'CrystalStructure 4.1 (Rigaku, 2014)'
_computing_structure_refinement 'SHELXL97 (Sheldrick, 2008)'
_computing_structure_solution 'SIR2004 (Burla, et al., 2005)'
_diffrn_ambient_temperature 277
_diffrn_detector_area_resol_mean 5.000
_diffrn_measured_fraction_theta_full 0.980
_diffrn_measured_fraction_theta_max 0.980
_diffrn_measurement_device_type 'Rigaku R-AXIS RAPID'
_diffrn_measurement_method \w
_diffrn_radiation_type 'Mo K\a'
_diffrn_radiation_wavelength 0.71075
_diffrn_reflns_av_R_equivalents 0.1124
_diffrn_reflns_Laue_measured_fraction_full 0.000
_diffrn_reflns_Laue_measured_fraction_max 0.000
_diffrn_reflns_limit_h_max 13
_diffrn_reflns_limit_h_min -11
_diffrn_reflns_limit_k_max 18
_diffrn_reflns_limit_k_min -18
_diffrn_reflns_limit_l_max 28
_diffrn_reflns_limit_l_min -28
_diffrn_reflns_number 29688
_diffrn_reflns_point_group_measured_fraction_full 0.000
_diffrn_reflns_point_group_measured_fraction_max 0.000
_diffrn_reflns_theta_full 27.480
_diffrn_reflns_theta_max 27.480
_diffrn_reflns_theta_min 3.091
_diffrn_standards_number 0
_exptl_absorpt_coefficient_mu 4.536
_exptl_absorpt_correction_T_max 0.728
_exptl_absorpt_correction_T_min 0.169
_exptl_absorpt_correction_type multi-scan
_exptl_absorpt_process_details 'ABSCOR (Rigaku, 1995)'
_exptl_crystal_colour colorless
_exptl_crystal_density_diffrn 1.559
_exptl_crystal_density_method 'not measured'
_exptl_crystal_description needle
_exptl_crystal_F_000 1576.00
_exptl_crystal_size_max 0.450
_exptl_crystal_size_mid 0.090
_exptl_crystal_size_min 0.070
_refine_diff_density_max 1.50
_refine_diff_density_min -1.49
_refine_ls_extinction_method none
_refine_ls_goodness_of_fit_ref 0.964
_refine_ls_hydrogen_treatment constr
_refine_ls_number_parameters 766
_refine_ls_number_reflns 15158
_refine_ls_number_restraints 281
_refine_ls_R_factor_all 0.2000
_refine_ls_R_factor_gt 0.0827
_refine_ls_shift/su_max 0.001
_refine_ls_structure_factor_coef Fsqd
_refine_ls_weighting_details 'w = 1/[\s^2^(Fo^2^)+(0.0979P)^2^+0.0000P] where P=(Fo^2^+2Fc^2^)/3'
_refine_ls_weighting_scheme calc
_refine_ls_wR_factor_gt 0.1781
_refine_ls_wR_factor_ref 0.2321
_reflns_number_gt 6516
_reflns_number_total 15158
_reflns_threshold_expression F^2^>2.0\s(F^2^)
_cod_data_source_file c5ce00221d1.cif
_cod_data_source_block XantphosAuU6
_cod_depositor_comments 'Adding full bibliography for 7220091--7220093.cif.'
_cod_database_code 7220093

loop_
_symmetry_equiv_pos_site_id
_space_group_symop_operation_xyz
1 +X,+Y,+Z
2 -X,-Y,-Z

loop_
_atom_site_label
_atom_site_type_symbol
_atom_site_fract_x
_atom_site_fract_y
_atom_site_fract_z
_atom_site_U_iso_or_equiv
_atom_site_adp_type
_atom_site_occupancy
_atom_site_site_symmetry_multiplicity
_atom_site_calc_flag
_atom_site_refinement_flags
Au1 Au 1.00219(5) 1.01827(4) 0.73430(3) 0.0630(2) Uani 1 2 d .
Au2 Au 0.72669(5) 1.01327(4) 0.70573(3) 0.0576(2) Uani 1 2 d .
Cl1 Cl 0.6969(13) 0.3289(14) 0.3061(10) 0.378(10) Uani 1 2 d .
Cl2 Cl 0.4978(13) 0.3863(12) 0.3835(7) 0.339(10) Uani 1 2 d .
P1 P 1.0712(3) 1.1184(3) 0.66942(18) 0.0549(10) Uani 1 2 d .
P2 P 0.6845(3) 1.1498(3) 0.76567(17) 0.0516(9) Uani 1 2 d .
O1 O 0.7700(15) 0.7417(10) 0.9868(7) 0.129(6) Uani 1 2 d .
O2 O 1.0781(14) 0.5721(10) 0.8949(6) 0.125(5) Uani 1 2 d .
O3 O 0.8231(8) 1.2112(7) 0.6610(4) 0.057(3) Uani 1 2 d .
O4 O 0.8571(16) 0.5186(11) 1.0089(8) 0.149(5) Uani 1 2 d .
O41 O 1.0378(9) 0.5744(7) 0.5643(4) 0.068(3) Uani 1 2 d .
O42 O 0.7128(10) 0.6034(8) 0.4390(6) 0.095(4) Uani 1 2 d .
N1 N 0.8650(14) 0.8023(10) 0.9085(7) 0.082(4) Uani 1 2 d .
N2 N 0.9232(14) 0.6591(9) 0.9396(6) 0.099(5) Uani 1 2 d .
N41 N 0.9042(10) 0.6937(9) 0.5927(5) 0.058(3) Uani 1 2 d .
N42 N 0.8747(9) 0.5916(8) 0.5010(5) 0.058(3) Uani 1 2 d .
C1 C 0.851(2) 0.7339(14) 0.9477(8) 0.092(6) Uani 1 2 d .
C2 C 1.017(2) 0.6431(15) 0.8973(8) 0.094(6) Uani 1 2 d .
C3 C 1.0342(18) 0.7205(12) 0.8615(8) 0.087(6) Uani 1 2 d .
C4 C 0.9559(17) 0.7925(12) 0.8654(7) 0.073(5) Uani 1 2 d .
C5 C 0.7770(19) 0.8799(14) 0.9149(10) 0.107(7) Uani 1 2 d .
C6 C 0.831(3) 0.961(2) 0.9665(14) 0.158(7) Uani 1 2 d .
C7 C 0.729(3) 1.037(2) 0.9846(14) 0.170(6) Uani 1 2 d .
C8 C 0.787(3) 1.115(2) 1.0297(15) 0.186(6) Uani 1 2 d .
C9 C 0.694(3) 1.199(2) 1.0437(13) 0.204(7) Uani 1 2 d .
C10 C 0.586(3) 1.173(3) 1.0792(12) 0.222(7) Uani 1 2 d .
C11 C 0.618(3) 1.181(3) 1.1471(12) 0.230(8) Uani 1 2 d .
C12 C 0.495(3) 1.163(2) 1.1817(13) 0.232(8) Uani 1 2 d .
C13 C 0.9662(17) 0.8706(12) 0.8270(8) 0.081(5) Uani 1 2 d .
C14 C 0.9793(12) 0.9245(9) 0.7932(6) 0.053(4) Uani 1 2 d .
C15 C 0.9794(12) 1.1393(10) 0.6031(7) 0.055(4) Uani 1 2 d .
C16 C 1.0308(13) 1.1113(9) 0.5461(7) 0.062(4) Uani 1 2 d .
C17 C 0.9744(16) 1.1396(10) 0.4937(7) 0.070(4) Uani 1 2 d .
C18 C 0.8761(12) 1.1970(11) 0.4996(7) 0.060(4) Uani 1 2 d .
C19 C 0.8253(12) 1.2270(10) 0.5556(7) 0.056(4) Uani 1 2 d .
C20 C 0.8757(11) 1.1898(9) 0.6037(6) 0.050(3) Uani 1 2 d .
C21 C 1.2189(12) 1.0712(8) 0.6387(7) 0.056(4) Uani 1 2 d .
C22 C 1.3093(14) 1.1284(13) 0.6180(8) 0.083(5) Uani 1 2 d .
C23 C 1.4214(17) 1.0911(15) 0.5976(10) 0.100(6) Uani 1 2 d .
C24 C 1.4364(17) 0.9998(18) 0.5988(10) 0.103(7) Uani 1 2 d .
C25 C 1.356(2) 0.9425(15) 0.6204(11) 0.109(7) Uani 1 2 d .
C26 C 1.2452(15) 0.9790(8) 0.6411(8) 0.079(5) Uani 1 2 d .
C27 C 1.1106(13) 1.2373(10) 0.7037(7) 0.060(4) Uani 1 2 d .
C28 C 1.1552(16) 1.2504(13) 0.7624(8) 0.077(5) Uani 1 2 d .
C29 C 1.1910(18) 1.3423(17) 0.7910(9) 0.100(6) Uani 1 2 d .
C30 C 1.1749(16) 1.4164(12) 0.7607(10) 0.087(5) Uani 1 2 d .
C31 C 1.1343(15) 1.4021(13) 0.7005(10) 0.086(5) Uani 1 2 d .
C32 C 1.1022(12) 1.3149(10) 0.6724(8) 0.065(4) Uani 1 2 d .
C41 C 0.9440(13) 0.6189(10) 0.5526(7) 0.061(4) Uani 1 2 d .
C42 C 0.7679(14) 0.6359(11) 0.4849(8) 0.065(4) Uani 1 2 d .
C43 C 0.7358(14) 0.7160(11) 0.5258(8) 0.069(4) Uani 1 2 d .
C44 C 0.8010(12) 0.7452(10) 0.5766(7) 0.055(4) Uani 1 2 d .
C45 C 0.9733(15) 0.7178(12) 0.6494(7) 0.076(5) Uani 1 2 d .
C46 C 0.950(3) 0.648(2) 0.6935(13) 0.167(7) Uani 1 2 d .
C47 C 0.818(3) 0.642(2) 0.7119(14) 0.178(7) Uani 1 2 d .
C48 C 0.796(3) 0.569(2) 0.7563(14) 0.188(6) Uani 1 2 d .
C49 C 0.669(3) 0.576(2) 0.7753(14) 0.203(7) Uani 1 2 d .
C50 C 0.637(2) 0.526(2) 0.8281(16) 0.214(7) Uani 1 2 d .
C51 C 0.495(2) 0.534(2) 0.8408(15) 0.231(8) Uani 1 2 d .
C52 C 0.462(3) 0.477(2) 0.8905(15) 0.239(9) Uani 1 2 d .
C53 C 0.7729(14) 0.8241(14) 0.6181(8) 0.076(5) Uani 1 2 d .
C54 C 0.7498(14) 0.8955(12) 0.6480(9) 0.078(5) Uani 1 2 d .
C55 C 0.6347(12) 1.2364(8) 0.7168(6) 0.045(3) Uani 1 2 d .
C56 C 0.5192(13) 1.2790(10) 0.7256(7) 0.067(4) Uani 1 2 d .
C57 C 0.4735(14) 1.3296(10) 0.6820(8) 0.069(4) Uani 1 2 d .
C58 C 0.5408(12) 1.3364(9) 0.6296(7) 0.058(4) Uani 1 2 d .
C59 C 0.6559(12) 1.2980(10) 0.6202(6) 0.057(4) Uani 1 2 d .
C60 C 0.7039(12) 1.2507(9) 0.6658(6) 0.047(3) Uani 1 2 d .
C61 C 0.8065(12) 1.2061(10) 0.8151(6) 0.054(3) Uani 1 2 d .
C62 C 0.8326(15) 1.3002(11) 0.8211(8) 0.072(5) Uani 1 2 d .
C63 C 0.9186(19) 1.3419(14) 0.8640(9) 0.097(6) Uani 1 2 d .
C64 C 0.982(2) 1.2883(18) 0.9001(10) 0.118(8) Uani 1 2 d .
C65 C 0.9557(15) 1.1950(16) 0.8956(8) 0.086(6) Uani 1 2 d .
C66 C 0.8731(13) 1.1523(13) 0.8542(8) 0.077(5) Uani 1 2 d .
C67 C 0.5518(14) 1.1400(12) 0.8142(7) 0.063(4) Uani 1 2 d .
C68 C 0.5401(19) 1.1945(15) 0.8694(9) 0.101(7) Uani 1 2 d .
C69 C 0.431(2) 1.1898(17) 0.9027(10) 0.114(6) Uani 1 2 d .
C70 C 0.337(2) 1.1248(17) 0.8770(12) 0.116(6) Uani 1 2 d .
C71 C 0.345(2) 1.0688(16) 0.8214(11) 0.112(6) Uani 1 2 d .
C72 C 0.4531(17) 1.0763(12) 0.7907(8) 0.084(5) Uani 1 2 d .
C81 C 0.7295(15) 1.3066(12) 0.5662(8) 0.077(5) Uani 1 2 d .
C82 C 0.805(2) 1.4026(12) 0.5786(12) 0.160(13) Uani 1 2 d .
C83 C 0.6468(18) 1.308(2) 0.5107(8) 0.150(11) Uani 1 2 d .
C84 C 0.628(3) 0.4233(19) 0.3614(14) 0.153(10) Uani 1 2 d .
C85 C 0.741(3) 0.4746(19) 0.9930(13) 0.162(6) Uani 1 2 d .
H2 H 0.91094 0.61648 0.96294 0.1187 Uiso 1 2 calc R
H3 H 1.1014 0.71978 0.83537 0.1048 Uiso 1 2 calc R
H4 H 0.8979 0.48562 1.02901 0.1785 Uiso 1 2 calc R
H5A H 0.69546 0.85742 0.92622 0.1282 Uiso 1 2 calc R
H5B H 0.76784 0.90518 0.87683 0.1282 Uiso 1 2 calc R
H6A H 0.85579 0.93248 1.00188 0.1893 Uiso 1 2 calc R
H6B H 0.90415 0.99111 0.95169 0.1893 Uiso 1 2 calc R
H7A H 0.69983 1.06265 0.94891 0.2040 Uiso 1 2 calc R
H7B H 0.65822 1.00799 1.00237 0.2040 Uiso 1 2 calc R
H8A H 0.86363 1.13818 1.01356 0.2227 Uiso 1 2 calc R
H8B H 0.80765 1.09004 1.06692 0.2227 Uiso 1 2 calc R
H9A H 0.73892 1.25243 1.06595 0.2448 Uiso 1 2 calc R
H9B H 0.66419 1.21768 1.00591 0.2448 Uiso 1 2 calc R
H10A H 0.55872 1.10893 1.0647 0.2660 Uiso 1 2 calc R
H10B H 0.51732 1.21443 1.07318 0.2660 Uiso 1 2 calc R
H11A H 0.65255 1.24295 1.1614 0.2765 Uiso 1 2 calc R
H11B H 0.67938 1.13428 1.15426 0.2765 Uiso 1 2 calc R
H12A H 0.46373 1.09983 1.16913 0.2784 Uiso 1 2 calc R
H12B H 0.43288 1.20719 1.17285 0.2784 Uiso 1 2 calc R
H12C H 0.51222 1.17088 1.22444 0.2784 Uiso 1 2 calc R
H16 H 1.10164 1.07429 0.54279 0.0745 Uiso 1 2 calc R
H17 H 1.00518 1.1186 0.45558 0.0839 Uiso 1 2 calc R
H18 H 0.84102 1.21717 0.46522 0.0714 Uiso 1 2 calc R
H22 H 1.2948 1.19232 0.61779 0.0996 Uiso 1 2 calc R
H23 H 1.48386 1.12864 0.58364 0.1199 Uiso 1 2 calc R
H24 H 1.51004 0.97392 0.58313 0.1234 Uiso 1 2 calc R
H25 H 1.37333 0.8793 0.62154 0.1308 Uiso 1 2 calc R
H26 H 1.1868 0.9403 0.65705 0.0953 Uiso 1 2 calc R
H28 H 1.162 1.19885 0.78364 0.0923 Uiso 1 2 calc R
H29 H 1.22477 1.35078 0.83002 0.1201 Uiso 1 2 calc R
H30 H 1.19102 1.47729 0.77979 0.1038 Uiso 1 2 calc R
H31 H 1.12898 1.45367 0.67916 0.1026 Uiso 1 2 calc R
H32 H 1.07471 1.30701 0.63227 0.0785 Uiso 1 2 calc R
H42 H 0.89935 0.54377 0.477 0.0701 Uiso 1 2 calc R
H43 H 0.66605 0.74982 0.51683 0.0827 Uiso 1 2 calc R
H45A H 0.94929 0.78005 0.6677 0.0917 Uiso 1 2 calc R
H45B H 1.06214 0.7206 0.6411 0.0917 Uiso 1 2 calc R
H46A H 0.97578 0.58633 0.67535 0.2001 Uiso 1 2 calc R
H46B H 1.0026 0.66626 0.72928 0.2001 Uiso 1 2 calc R
H47A H 0.76578 0.62559 0.67615 0.2132 Uiso 1 2 calc R
H47B H 0.79334 0.70394 0.73097 0.2132 Uiso 1 2 calc R
H48A H 0.8109 0.50594 0.73634 0.2252 Uiso 1 2 calc R
H48B H 0.85229 0.58187 0.79091 0.2252 Uiso 1 2 calc R
H49A H 0.61458 0.5513 0.74143 0.2438 Uiso 1 2 calc R
H49B H 0.65021 0.6424 0.78559 0.2438 Uiso 1 2 calc R
H50A H 0.68482 0.55326 0.86348 0.2573 Uiso 1 2 calc R
H50B H 0.6577 0.4598 0.8194 0.2573 Uiso 1 2 calc R
H51A H 0.47531 0.60002 0.85286 0.2767 Uiso 1 2 calc R
H51B H 0.44702 0.51157 0.80454 0.2767 Uiso 1 2 calc R
H52A H 0.51008 0.50034 0.92632 0.2874 Uiso 1 2 calc R
H52B H 0.4817 0.41221 0.87815 0.2874 Uiso 1 2 calc R
H52C H 0.3747 0.48221 0.89865 0.2874 Uiso 1 2 calc R
H56 H 0.47383 1.27336 0.76024 0.0802 Uiso 1 2 calc R
H57 H 0.3972 1.35954 0.68759 0.0822 Uiso 1 2 calc R
H58 H 0.50585 1.3684 0.59994 0.0692 Uiso 1 2 calc R
H62 H 0.79203 1.33735 0.79591 0.0867 Uiso 1 2 calc R
H63 H 0.93307 1.40684 0.86821 0.1159 Uiso 1 2 calc R
H64 H 1.04284 1.31578 0.92745 0.1417 Uiso 1 2 calc R
H65 H 0.99555 1.15916 0.92182 0.1028 Uiso 1 2 calc R
H66 H 0.85937 1.08741 0.85107 0.0918 Uiso 1 2 calc R
H68 H 0.60565 1.23488 0.88461 0.1216 Uiso 1 2 calc R
H69 H 0.42037 1.22708 0.9396 0.1369 Uiso 1 2 calc R
H70 H 0.26462 1.11919 0.89898 0.1395 Uiso 1 2 calc R
H71 H 0.27921 1.02844 0.80603 0.1338 Uiso 1 2 calc R
H72 H 0.46294 1.03915 0.75374 0.1002 Uiso 1 2 calc R
H82A H 0.85826 1.40212 0.61347 0.1920 Uiso 1 2 calc R
H82B H 0.74721 1.45352 0.58588 0.1920 Uiso 1 2 calc R
H82C H 0.8545 1.41104 0.54417 0.1920 Uiso 1 2 calc R
H83A H 0.59232 1.36128 0.51706 0.1800 Uiso 1 2 calc R
H83B H 0.59758 1.25103 0.50351 0.1800 Uiso 1 2 calc R
H83C H 0.69817 1.31417 0.47632 0.1800 Uiso 1 2 calc R
H84A H 0.68521 0.43894 0.39577 0.1835 Uiso 1 2 calc R
H84B H 0.61651 0.47984 0.34238 0.1835 Uiso 1 2 calc R
H85A H 0.75435 0.41377 0.97039 0.1942 Uiso 1 2 calc R
H85B H 0.69432 0.51264 0.96881 0.1942 Uiso 1 2 calc R
H85C H 0.69612 0.46696 1.02901 0.1942 Uiso 1 2 calc R

loop_
_atom_site_aniso_label
_atom_site_aniso_U_11
_atom_site_aniso_U_22
_atom_site_aniso_U_33
_atom_site_aniso_U_12
_atom_site_aniso_U_13
_atom_site_aniso_U_23
Au1 0.0568(4) 0.0662(4) 0.0706(5) 0.0042(3) -0.0029(3) 0.0264(4)
Au2 0.0517(4) 0.0497(3) 0.0707(4) 0.0080(3) 0.0039(3) 0.0040(3)
Cl1 0.192(13) 0.46(2) 0.47(3) -0.022(14) -0.029(15) 0.00(2)
Cl2 0.222(13) 0.46(2) 0.38(2) -0.035(13) -0.035(12) 0.244(19)
P1 0.049(2) 0.058(2) 0.060(2) 0.0066(17) 0.0010(18) 0.018(2)
P2 0.056(2) 0.053(2) 0.048(2) 0.0093(17) 0.0090(17) 0.0124(18)
O1 0.167(15) 0.125(12) 0.100(12) 0.028(10) 0.059(11) 0.026(10)
O2 0.188(16) 0.103(10) 0.093(11) 0.052(10) 0.016(10) 0.034(9)
O3 0.052(5) 0.075(6) 0.049(6) 0.018(5) 0.002(5) 0.020(5)
O4 0.157(8) 0.152(8) 0.147(8) -0.008(6) 0.000(7) 0.056(7)
O41 0.063(6) 0.071(6) 0.067(7) 0.015(5) -0.007(5) -0.005(6)
O42 0.080(8) 0.085(8) 0.111(10) 0.028(6) -0.042(8) -0.017(8)
N1 0.096(11) 0.088(10) 0.065(10) 0.006(8) 0.018(8) 0.020(8)
N2 0.152(15) 0.062(9) 0.090(12) 0.015(9) -0.020(11) 0.036(9)
N41 0.055(7) 0.069(8) 0.053(8) 0.003(6) 0.009(6) 0.011(7)
N42 0.055(7) 0.066(7) 0.056(8) 0.010(6) -0.004(6) 0.014(6)
C1 0.142(19) 0.094(14) 0.045(11) 0.001(13) 0.004(11) 0.032(11)
C2 0.125(17) 0.110(16) 0.052(11) 0.018(13) 0.007(11) 0.031(12)
C3 0.118(15) 0.083(12) 0.066(12) 0.022(11) -0.006(10) 0.026(10)
C4 0.089(12) 0.086(12) 0.047(10) 0.003(10) -0.006(9) 0.014(9)
C5 0.091(14) 0.109(16) 0.126(19) 0.031(12) 0.030(13) 0.031(15)
C6 0.160(13) 0.145(11) 0.178(13) 0.006(10) -0.002(11) 0.055(11)
C7 0.174(12) 0.156(11) 0.187(12) 0.016(9) -0.006(10) 0.050(10)
C8 0.191(11) 0.170(11) 0.198(11) 0.011(9) -0.005(9) 0.034(10)
C9 0.204(11) 0.191(10) 0.216(10) 0.018(9) 0.002(9) 0.022(10)
C10 0.217(11) 0.219(10) 0.228(10) 0.011(9) 0.012(8) 0.022(9)
C11 0.229(10) 0.232(10) 0.231(9) 0.007(7) 0.011(7) 0.032(7)
C12 0.229(11) 0.234(11) 0.234(10) 0.007(8) 0.012(7) 0.032(8)
C13 0.098(14) 0.085(12) 0.056(11) -0.002(10) 0.000(9) -0.004(10)
C14 0.068(9) 0.046(7) 0.050(8) 0.017(6) 0.001(7) 0.021(7)
C15 0.043(8) 0.067(9) 0.056(9) 0.007(7) 0.016(7) 0.014(8)
C16 0.060(9) 0.039(7) 0.088(12) 0.007(6) -0.011(8) 0.010(8)
C17 0.093(12) 0.051(8) 0.065(11) -0.002(8) -0.003(9) 0.005(8)
C18 0.044(8) 0.079(10) 0.057(10) 0.004(7) 0.001(7) 0.017(8)
C19 0.041(7) 0.065(9) 0.066(10) -0.003(6) -0.004(7) 0.027(8)
C20 0.042(7) 0.056(8) 0.055(9) 0.003(6) 0.005(6) 0.019(7)
C21 0.040(7) 0.064(9) 0.065(10) 0.008(7) -0.000(7) 0.009(8)
C22 0.053(10) 0.096(13) 0.100(14) 0.018(9) 0.022(9) 0.004(11)
C23 0.070(12) 0.104(15) 0.122(18) 0.002(11) 0.038(12) -0.003(14)
C24 0.050(11) 0.134(19) 0.119(18) 0.044(12) 0.004(11) -0.013(15)
C25 0.085(15) 0.101(15) 0.15(2) 0.031(12) 0.018(14) 0.035(15)
C26 0.076(11) 0.050(8) 0.115(15) 0.023(8) -0.005(10) 0.017(10)
C27 0.055(9) 0.067(9) 0.056(10) 0.003(7) 0.012(7) 0.005(8)
C28 0.087(12) 0.083(12) 0.060(11) 0.019(10) 0.014(9) 0.002(10)
C29 0.083(14) 0.132(18) 0.078(14) 0.003(13) 0.022(10) -0.014(14)
C30 0.070(9) 0.064(8) 0.119(11) 0.006(7) 0.029(9) -0.017(10)
C31 0.063(9) 0.078(9) 0.114(11) 0.017(8) 0.015(9) 0.000(9)
C32 0.043(8) 0.057(9) 0.095(13) -0.007(7) 0.006(8) 0.006(9)
C41 0.058(9) 0.062(9) 0.064(11) -0.000(7) 0.002(8) 0.020(9)
C42 0.058(9) 0.074(10) 0.064(11) 0.020(8) 0.009(8) 0.004(9)
C43 0.053(9) 0.079(11) 0.075(12) 0.013(8) -0.005(8) 0.007(10)
C44 0.038(7) 0.061(9) 0.067(10) 0.011(6) 0.022(7) 0.009(8)
C45 0.071(11) 0.087(12) 0.064(11) 0.010(9) -0.010(9) -0.016(10)
C46 0.176(13) 0.190(13) 0.143(12) 0.029(12) -0.027(11) 0.054(11)
C47 0.183(12) 0.197(12) 0.160(11) 0.021(11) -0.022(10) 0.052(10)
C48 0.194(11) 0.202(11) 0.175(11) 0.013(11) -0.014(10) 0.055(10)
C49 0.204(12) 0.217(12) 0.195(11) 0.008(11) -0.004(10) 0.049(10)
C50 0.214(12) 0.227(12) 0.208(12) 0.005(11) 0.009(11) 0.047(10)
C51 0.224(12) 0.244(13) 0.226(13) 0.001(12) 0.021(11) 0.039(11)
C52 0.233(14) 0.256(15) 0.232(15) -0.002(13) 0.029(12) 0.037(13)
C53 0.049(9) 0.093(13) 0.086(14) 0.023(9) 0.030(8) 0.002(11)
C54 0.045(9) 0.073(11) 0.117(16) 0.011(8) -0.007(9) 0.012(11)
C55 0.056(8) 0.039(6) 0.041(8) 0.017(6) 0.004(6) 0.012(6)
C56 0.061(9) 0.074(10) 0.067(11) 0.009(8) 0.004(8) 0.012(9)
C57 0.052(9) 0.068(10) 0.089(12) 0.011(7) 0.006(8) 0.022(9)
C58 0.040(7) 0.063(9) 0.076(11) 0.007(6) 0.006(7) 0.028(8)
C59 0.043(7) 0.079(10) 0.056(9) 0.005(7) 0.004(7) 0.031(8)
C60 0.048(7) 0.049(7) 0.047(8) 0.008(6) 0.013(6) 0.013(7)
C61 0.053(8) 0.062(9) 0.048(9) 0.009(7) 0.009(7) 0.003(7)
C62 0.080(11) 0.064(10) 0.073(12) 0.001(8) -0.010(9) 0.011(9)
C63 0.117(16) 0.077(12) 0.088(14) -0.007(11) -0.021(13) -0.016(11)
C64 0.13(2) 0.124(19) 0.090(16) -0.023(16) -0.035(14) -0.007(15)
C65 0.062(11) 0.128(17) 0.066(12) 0.010(11) -0.021(9) 0.009(12)
C66 0.047(9) 0.103(13) 0.082(12) 0.006(9) 0.009(9) 0.019(11)
C67 0.054(9) 0.091(11) 0.047(9) -0.001(8) 0.025(7) 0.019(9)
C68 0.103(15) 0.141(18) 0.065(13) 0.045(13) 0.031(11) 0.023(13)
C69 0.097(14) 0.171(18) 0.079(13) 0.032(11) 0.022(11) 0.027(13)
C70 0.102(10) 0.139(12) 0.119(12) 0.023(9) 0.030(10) 0.053(10)
C71 0.094(11) 0.131(12) 0.121(12) 0.007(10) 0.014(10) 0.060(10)
C72 0.098(14) 0.079(11) 0.079(13) 0.035(11) 0.034(11) 0.024(10)
C81 0.071(10) 0.096(12) 0.076(12) 0.028(9) 0.017(9) 0.046(10)
C82 0.16(2) 0.078(13) 0.27(3) 0.060(13) 0.15(2) 0.093(18)
C83 0.099(15) 0.29(3) 0.070(13) 0.110(19) 0.018(11) 0.059(18)
C84 0.157(13) 0.142(12) 0.160(13) -0.005(9) 0.017(9) 0.020(9)
C85 0.163(9) 0.168(9) 0.160(9) -0.006(7) 0.000(7) 0.042(7)

loop_
_atom_type_symbol
_atom_type_description
_atom_type_scat_dispersion_real
_atom_type_scat_dispersion_imag
_atom_type_scat_source
C C 0.0033 0.0016
;
International Tables for Crystallography
(Vol. C, Tables 4.2.6.8 and 6.1.1.4)
;
H H 0.0000 0.0000
;
International Tables for Crystallography
(Vol. C, Table 6.1.1.4)
;
O O 0.0106 0.0060
;
International Tables for Crystallography
(Vol. C, Tables 4.2.6.8 and 6.1.1.4)
;
N N 0.0061 0.0033
;
International Tables for Crystallography
(Vol. C, Tables 4.2.6.8 and 6.1.1.4)
;
P P 0.1023 0.0942
;
International Tables for Crystallography
(Vol. C, Tables 4.2.6.8 and 6.1.1.4)
;
Cl Cl 0.1484 0.1585
;
International Tables for Crystallography
(Vol. C, Tables 4.2.6.8 and 6.1.1.4)
;
Au Au -2.0133 8.8022
;
International Tables for Crystallography
(Vol. C, Tables 4.2.6.8 and 6.1.1.4)
;

loop_
_geom_angle_atom_site_label_1
_geom_angle_atom_site_label_2
_geom_angle_atom_site_label_3
_geom_angle
_geom_angle_publ_flag
Au2 Au1 P1 100.18(9) yes
Au2 Au1 C14 91.4(4) yes
P1 Au1 C14 168.1(4) yes
Au1 Au2 P2 95.68(9) yes
Au1 Au2 C54 89.2(4) yes
P2 Au2 C54 174.5(5) yes
Au1 P1 C15 121.8(5) yes
Au1 P1 C21 106.5(5) yes
Au1 P1 C27 115.5(5) yes
C15 P1 C21 104.5(6) yes
C15 P1 C27 102.1(7) yes
C21 P1 C27 104.8(6) yes
Au2 P2 C55 108.0(4) yes
Au2 P2 C61 118.8(5) yes
Au2 P2 C67 113.7(5) yes
C55 P2 C61 106.9(6) yes
C55 P2 C67 103.5(7) yes
C61 P2 C67 104.7(7) yes
C20 O3 C60 119.3(10) yes
C1 N1 C4 119.8(15) yes
C1 N1 C5 116.9(16) yes
C4 N1 C5 123.3(16) yes
C1 N2 C2 126.3(16) yes
C41 N41 C44 119.0(12) yes
C41 N41 C45 118.5(12) yes
C44 N41 C45 122.5(12) yes
C41 N42 C42 124.4(12) yes
O1 C1 N1 120.7(18) yes
O1 C1 N2 121.3(18) yes
N1 C1 N2 117.9(17) yes
O2 C2 N2 120.1(18) yes
O2 C2 C3 126.8(18) yes
N2 C2 C3 113.1(17) yes
C2 C3 C4 121.4(17) yes
N1 C4 C3 121.1(16) yes
N1 C4 C13 115.7(15) yes
C3 C4 C13 123.1(16) yes
N1 C5 C6 108.4(17) yes
C5 C6 C7 111(2) yes
C6 C7 C8 109(2) yes
C7 C8 C9 111(3) yes
C8 C9 C10 112(3) yes
C9 C10 C11 112(3) yes
C10 C11 C12 109(2) yes
C4 C13 C14 173.3(17) yes
Au1 C14 C13 179.9(13) yes
P1 C15 C16 117.4(10) yes
P1 C15 C20 125.7(11) yes
C16 C15 C20 116.3(14) yes
C15 C16 C17 119.9(13) yes
C16 C17 C18 119.3(14) yes
C17 C18 C19 121.8(15) yes
C18 C19 C20 116.2(12) yes
C18 C19 C81 123.4(14) yes
C20 C19 C81 120.0(13) yes
O3 C20 C15 114.4(12) yes
O3 C20 C19 119.5(11) yes
C15 C20 C19 125.9(13) yes
P1 C21 C22 121.7(10) yes
P1 C21 C26 119.6(11) yes
C22 C21 C26 118.5(14) yes
C21 C22 C23 120.1(17) yes
C22 C23 C24 117.2(19) yes
C23 C24 C25 125.4(19) yes
C24 C25 C26 118(2) yes
C21 C26 C25 121.0(16) yes
P1 C27 C28 118.4(13) yes
P1 C27 C32 122.6(12) yes
C28 C27 C32 119.0(14) yes
C27 C28 C29 120.6(17) yes
C28 C29 C30 118.8(18) yes
C29 C30 C31 120.1(17) yes
C30 C31 C32 121.5(18) yes
C27 C32 C31 119.7(16) yes
O41 C41 N41 120.6(13) yes
O41 C41 N42 120.4(12) yes
N41 C41 N42 118.9(12) yes
O42 C42 N42 118.1(14) yes
O42 C42 C43 127.5(15) yes
N42 C42 C43 114.3(13) yes
C42 C43 C44 123.2(14) yes
N41 C44 C43 119.9(13) yes
N41 C44 C53 115.0(13) yes
C43 C44 C53 125.1(14) yes
N41 C45 C46 112.9(16) yes
C45 C46 C47 113(2) yes
C46 C47 C48 113(3) yes
C47 C48 C49 108(3) yes
C48 C49 C50 115(3) yes
C49 C50 C51 110(3) yes
C50 C51 C52 109(3) yes
C44 C53 C54 173(2) yes
Au2 C54 C53 173.1(16) yes
P2 C55 C56 119.8(10) yes
P2 C55 C60 120.3(9) yes
C56 C55 C60 119.3(12) yes
C55 C56 C57 118.7(14) yes
C56 C57 C58 120.4(13) yes
C57 C58 C59 122.5(14) yes
C58 C59 C60 116.6(13) yes
C58 C59 C81 123.3(14) yes
C60 C59 C81 120.1(12) yes
O3 C60 C55 117.1(11) yes
O3 C60 C59 120.7(11) yes
C55 C60 C59 122.2(12) yes
P2 C61 C62 123.2(12) yes
P2 C61 C66 119.6(11) yes
C62 C61 C66 117.0(13) yes
C61 C62 C63 121.2(16) yes
C62 C63 C64 120.4(18) yes
C63 C64 C65 119.2(19) yes
C64 C65 C66 122(2) yes
C61 C66 C65 120.4(17) yes
P2 C67 C68 123.1(13) yes
P2 C67 C72 116.4(12) yes
C68 C67 C72 120.3(16) yes
C67 C68 C69 120.7(18) yes
C68 C69 C70 116.0(19) yes
C69 C70 C71 125(2) yes
C70 C71 C72 116.4(19) yes
C67 C72 C71 121.3(17) yes
C19 C81 C59 110.9(14) yes
C19 C81 C82 107.7(13) yes
C19 C81 C83 110.8(14) yes
C59 C81 C82 106.7(15) yes
C59 C81 C83 111.9(13) yes
C82 C81 C83 108.6(18) yes
Cl1 C84 Cl2 109.0(17) yes
C85 O4 H4 109.469 no
C1 N2 H2 116.873 no
C2 N2 H2 116.869 no
C41 N42 H42 117.815 no
C42 N42 H42 117.822 no
C2 C3 H3 119.294 no
C4 C3 H3 119.300 no
N1 C5 H5A 110.011 no
N1 C5 H5B 110.023 no
C6 C5 H5A 110.025 no
C6 C5 H5B 110.023 no
H5A C5 H5B 108.372 no
C5 C6 H6A 109.476 no
C5 C6 H6B 109.478 no
C7 C6 H6A 109.463 no
C7 C6 H6B 109.473 no
H6A C6 H6B 108.044 no
C6 C7 H7A 109.890 no
C6 C7 H7B 109.894 no
C8 C7 H7A 109.893 no
C8 C7 H7B 109.901 no
H7A C7 H7B 108.296 no
C7 C8 H8A 109.406 no
C7 C8 H8B 109.398 no
C9 C8 H8A 109.411 no
C9 C8 H8B 109.397 no
H8A C8 H8B 108.017 no
C8 C9 H9A 109.166 no
C8 C9 H9B 109.166 no
C10 C9 H9A 109.167 no
C10 C9 H9B 109.171 no
H9A C9 H9B 107.877 no
C9 C10 H10A 109.185 no
C9 C10 H10B 109.175 no
C11 C10 H10A 109.176 no
C11 C10 H10B 109.179 no
H10A C10 H10B 107.882 no
C10 C11 H11A 109.984 no
C10 C11 H11B 109.984 no
C12 C11 H11A 109.992 no
C12 C11 H11B 109.993 no
H11A C11 H11B 108.361 no
C11 C12 H12A 109.477 no
C11 C12 H12B 109.473 no
C11 C12 H12C 109.473 no
H12A C12 H12B 109.473 no
H12A C12 H12C 109.462 no
H12B C12 H12C 109.470 no
C15 C16 H16 120.070 no
C17 C16 H16 120.067 no
C16 C17 H17 120.371 no
C18 C17 H17 120.373 no
C17 C18 H18 119.113 no
C19 C18 H18 119.106 no
C21 C22 H22 119.974 no
C23 C22 H22 119.971 no
C22 C23 H23 121.396 no
C24 C23 H23 121.392 no
C23 C24 H24 117.301 no
C25 C24 H24 117.301 no
C24 C25 H25 121.177 no
C26 C25 H25 121.180 no
C21 C26 H26 119.480 no
C25 C26 H26 119.488 no
C27 C28 H28 119.686 no
C29 C28 H28 119.674 no
C28 C29 H29 120.593 no
C30 C29 H29 120.592 no
C29 C30 H30 119.963 no
C31 C30 H30 119.972 no
C30 C31 H31 119.229 no
C32 C31 H31 119.228 no
C27 C32 H32 120.131 no
C31 C32 H32 120.127 no
C42 C43 H43 118.383 no
C44 C43 H43 118.393 no
N41 C45 H45A 108.997 no
N41 C45 H45B 109.003 no
C46 C45 H45A 109.021 no
C46 C45 H45B 109.006 no
H45A C45 H45B 107.783 no
C45 C46 H46A 108.883 no
C45 C46 H46B 108.871 no
C47 C46 H46A 108.862 no
C47 C46 H46B 108.865 no
H46A C46 H46B 107.711 no
C46 C47 H47A 109.020 no
C46 C47 H47B 109.014 no
C48 C47 H47A 109.017 no
C48 C47 H47B 109.005 no
H47A C47 H47B 107.795 no
C47 C48 H48A 110.139 no
C47 C48 H48B 110.147 no
C49 C48 H48A 110.151 no
C49 C48 H48B 110.156 no
H48A C48 H48B 108.470 no
C48 C49 H49A 108.404 no
C48 C49 H49B 108.403 no
C50 C49 H49A 108.407 no
C50 C49 H49B 108.406 no
H49A C49 H49B 107.456 no
C49 C50 H50A 109.742 no
C49 C50 H50B 109.745 no
C51 C50 H50A 109.760 no
C51 C50 H50B 109.759 no
H50A C50 H50B 108.224 no
C50 C51 H51A 109.877 no
C50 C51 H51B 109.871 no
C52 C51 H51A 109.891 no
C52 C51 H51B 109.875 no
H51A C51 H51B 108.298 no
C51 C52 H52A 109.465 no
C51 C52 H52B 109.479 no
C51 C52 H52C 109.470 no
H52A C52 H52B 109.463 no
H52A C52 H52C 109.471 no
H52B C52 H52C 109.478 no
C55 C56 H56 120.637 no
C57 C56 H56 120.620 no
C56 C57 H57 119.801 no
C58 C57 H57 119.798 no
C57 C58 H58 118.748 no
C59 C58 H58 118.742 no
C61 C62 H62 119.401 no
C63 C62 H62 119.412 no
C62 C63 H63 119.809 no
C64 C63 H63 119.813 no
C63 C64 H64 120.381 no
C65 C64 H64 120.390 no
C64 C65 H65 119.150 no
C66 C65 H65 119.138 no
C61 C66 H66 119.791 no
C65 C66 H66 119.790 no
C67 C68 H68 119.636 no
C69 C68 H68 119.624 no
C68 C69 H69 122.005 no
C70 C69 H69 122.014 no
C69 C70 H70 117.402 no
C71 C70 H70 117.381 no
C70 C71 H71 121.806 no
C72 C71 H71 121.807 no
C67 C72 H72 119.341 no
C71 C72 H72 119.346 no
C81 C82 H82A 109.468 no
C81 C82 H82B 109.471 no
C81 C82 H82C 109.466 no
H82A C82 H82B 109.475 no
H82A C82 H82C 109.474 no
H82B C82 H82C 109.473 no
C81 C83 H83A 109.472 no
C81 C83 H83B 109.467 no
C81 C83 H83C 109.467 no
H83A C83 H83B 109.471 no
H83A C83 H83C 109.475 no
H83B C83 H83C 109.476 no
Cl1 C84 H84A 109.881 no
Cl1 C84 H84B 109.889 no
Cl2 C84 H84A 109.877 no
Cl2 C84 H84B 109.882 no
H84A C84 H84B 108.292 no
O4 C85 H85A 109.469 no
O4 C85 H85B 109.468 no
O4 C85 H85C 109.472 no
H85A C85 H85B 109.480 no
H85A C85 H85C 109.462 no
H85B C85 H85C 109.477 no

loop_
_geom_bond_atom_site_label_1
_geom_bond_atom_site_label_2
_geom_bond_distance
_geom_bond_publ_flag
Au1 Au2 2.9994(8) yes
Au1 P1 2.283(4) yes
Au1 C14 2.008(14) yes
Au2 P2 2.275(3) yes
Au2 C54 2.003(17) yes
Cl1 C84 1.87(3) yes
Cl2 C84 1.59(3) yes
P1 C15 1.823(15) yes
P1 C21 1.834(13) yes
P1 C27 1.809(14) yes
P2 C55 1.835(13) yes
P2 C61 1.803(13) yes
P2 C67 1.809(16) yes
O1 C1 1.23(3) yes
O2 C2 1.21(3) yes
O3 C20 1.402(16) yes
O3 C60 1.403(15) yes
O4 C85 1.39(3) yes
O41 C41 1.240(18) yes
O42 C42 1.21(2) yes
N1 C1 1.40(3) yes
N1 C4 1.37(2) yes
N1 C5 1.46(3) yes
N2 C1 1.33(2) yes
N2 C2 1.39(2) yes
N41 C41 1.380(18) yes
N41 C44 1.406(18) yes
N41 C45 1.455(19) yes
N42 C41 1.367(18) yes
N42 C42 1.382(19) yes
C2 C3 1.46(3) yes
C3 C4 1.33(3) yes
C4 C13 1.50(3) yes
C5 C6 1.61(3) yes
C6 C7 1.57(4) yes
C7 C8 1.52(4) yes
C8 C9 1.57(5) yes
C9 C10 1.48(5) yes
C10 C11 1.54(4) yes
C11 C12 1.57(4) yes
C13 C14 1.16(2) yes
C15 C16 1.41(2) yes
C15 C20 1.335(18) yes
C16 C17 1.42(2) yes
C17 C18 1.34(2) yes
C18 C19 1.39(2) yes
C19 C20 1.37(2) yes
C19 C81 1.54(2) yes
C21 C22 1.38(2) yes
C21 C26 1.360(17) yes
C22 C23 1.38(3) yes
C23 C24 1.32(3) yes
C24 C25 1.32(3) yes
C25 C26 1.36(3) yes
C27 C28 1.38(2) yes
C27 C32 1.39(2) yes
C28 C29 1.43(3) yes
C29 C30 1.34(3) yes
C30 C31 1.39(3) yes
C31 C32 1.36(2) yes
C42 C43 1.42(2) yes
C43 C44 1.34(2) yes
C44 C53 1.40(2) yes
C45 C46 1.51(4) yes
C46 C47 1.48(4) yes
C47 C48 1.55(5) yes
C48 C49 1.43(4) yes
C49 C50 1.50(5) yes
C50 C51 1.54(4) yes
C51 C52 1.50(5) yes
C53 C54 1.18(2) yes
C55 C56 1.391(19) yes
C55 C60 1.399(18) yes
C56 C57 1.37(2) yes
C57 C58 1.39(2) yes
C58 C59 1.365(18) yes
C59 C60 1.39(2) yes
C59 C81 1.47(2) yes
C61 C62 1.36(2) yes
C61 C66 1.43(2) yes
C62 C63 1.39(2) yes
C63 C64 1.36(3) yes
C64 C65 1.35(3) yes
C65 C66 1.35(2) yes
C67 C68 1.38(2) yes
C67 C72 1.43(2) yes
C68 C69 1.40(3) yes
C69 C70 1.41(3) yes
C70 C71 1.39(3) yes
C71 C72 1.36(3) yes
C81 C82 1.57(2) yes
C81 C83 1.51(3) yes
O4 H4 0.820 no
N2 H2 0.860 no
N42 H42 0.860 no
C3 H3 0.930 no
C5 H5A 0.970 no
C5 H5B 0.970 no
C6 H6A 0.970 no
C6 H6B 0.970 no
C7 H7A 0.970 no
C7 H7B 0.970 no
C8 H8A 0.970 no
C8 H8B 0.970 no
C9 H9A 0.970 no
C9 H9B 0.970 no
C10 H10A 0.970 no
C10 H10B 0.970 no
C11 H11A 0.970 no
C11 H11B 0.970 no
C12 H12A 0.960 no
C12 H12B 0.960 no
C12 H12C 0.960 no
C16 H16 0.930 no
C17 H17 0.930 no
C18 H18 0.930 no
C22 H22 0.930 no
C23 H23 0.930 no
C24 H24 0.930 no
C25 H25 0.930 no
C26 H26 0.930 no
C28 H28 0.930 no
C29 H29 0.930 no
C30 H30 0.930 no
C31 H31 0.930 no
C32 H32 0.930 no
C43 H43 0.930 no
C45 H45A 0.970 no
C45 H45B 0.970 no
C46 H46A 0.970 no
C46 H46B 0.970 no
C47 H47A 0.970 no
C47 H47B 0.970 no
C48 H48A 0.970 no
C48 H48B 0.970 no
C49 H49A 0.970 no
C49 H49B 0.970 no
C50 H50A 0.970 no
C50 H50B 0.970 no
C51 H51A 0.970 no
C51 H51B 0.970 no
C52 H52A 0.960 no
C52 H52B 0.960 no
C52 H52C 0.960 no
C56 H56 0.930 no
C57 H57 0.930 no
C58 H58 0.930 no
C62 H62 0.930 no
C63 H63 0.930 no
C64 H64 0.930 no
C65 H65 0.930 no
C66 H66 0.930 no
C68 H68 0.930 no
C69 H69 0.930 no
C70 H70 0.930 no
C71 H71 0.930 no
C72 H72 0.930 no
C82 H82A 0.960 no
C82 H82B 0.960 no
C82 H82C 0.960 no
C83 H83A 0.960 no
C83 H83B 0.960 no
C83 H83C 0.960 no
C84 H84A 0.970 no
C84 H84B 0.970 no
C85 H85A 0.960 no
C85 H85B 0.960 no
C85 H85C 0.960 no

loop_
_geom_contact_atom_site_label_1
_geom_contact_atom_site_label_2
_geom_contact_distance
_geom_contact_publ_flag
_geom_contact_site_symmetry_2
Au1 C26 3.358(17) no .
Au1 C66 3.407(16) no .
Au2 O3 3.272(10) no .
Au2 C72 3.572(18) no .
P1 O3 3.001(10) no .
P2 O3 2.998(10) no .
O1 C2 3.53(3) no .
O1 C4 3.52(2) no .
O1 C5 2.70(3) no .
O1 C6 3.28(3) no .
O2 C1 3.50(3) no .
O2 C4 3.57(2) no .
O3 C16 3.587(17) no .
O3 C27 3.202(16) no .
O3 C32 3.293(16) no .
O3 C61 3.455(17) no .
O3 C81 2.84(2) no .
O3 C82 3.50(2) no .
O41 C42 3.548(19) no .
O41 C44 3.539(16) no .
O41 C45 2.714(18) no .
O41 C46 3.10(3) no .
O42 C41 3.496(19) no .
O42 C44 3.555(19) no .
N1 C2 2.81(3) no .
N1 C14 3.51(2) no .
N2 C4 2.70(2) no .
N41 C42 2.81(2) no .
N41 C47 3.00(3) no .
N41 C54 3.45(2) no .
N42 C44 2.724(17) no .
C1 C3 2.76(3) no .
C1 C6 3.23(3) no .
C3 C14 3.52(2) no .
C4 C6 3.39(3) no .
C5 C13 2.83(3) no .
C6 C13 3.55(3) no .
C7 C10 3.12(4) no .
C8 C11 3.25(4) no .
C14 C66 3.57(2) no .
C15 C18 2.77(2) no .
C15 C22 3.54(2) no .
C15 C32 3.035(19) no .
C15 C60 3.588(18) no .
C16 C19 2.768(19) no .
C16 C21 2.98(2) no .
C16 C22 3.35(2) no .
C17 C20 2.70(2) no .
C18 C82 3.33(2) no .
C18 C83 2.94(3) no .
C19 C60 2.78(2) no .
C20 C27 3.334(19) no .
C20 C32 3.226(18) no .
C20 C59 2.838(18) no .
C20 C82 3.27(2) no .
C21 C24 2.67(2) no .
C21 C28 3.59(2) no .
C22 C25 2.72(3) no .
C22 C27 3.17(2) no .
C22 C32 3.60(2) no .
C23 C26 2.72(3) no .
C27 C30 2.77(2) no .
C28 C31 2.73(3) no .
C28 C63 3.57(3) no .
C28 C64 3.59(3) no .
C29 C32 2.78(3) no .
C29 C63 3.35(3) no .
C29 C64 3.47(3) no .
C41 C43 2.74(2) no .
C41 C46 3.12(3) no .
C43 C54 3.49(2) no .
C44 C46 3.49(3) no .
C44 C47 3.53(4) no .
C45 C53 2.78(2) no .
C45 C54 3.52(2) no .
C47 C53 3.58(4) no .
C55 C58 2.75(2) no .
C55 C62 3.15(2) no .
C55 C72 3.55(2) no .
C56 C59 2.82(2) no .
C56 C67 3.00(2) no .
C56 C68 3.58(3) no .
C56 C72 3.47(2) no .
C57 C60 2.737(19) no .
C58 C82 3.22(3) no .
C58 C83 2.88(2) no .
C60 C82 3.27(3) no .
C61 C64 2.78(3) no .
C61 C68 3.12(2) no .
C62 C65 2.72(3) no .
C63 C66 2.72(3) no .
C66 C67 3.53(2) no .
C67 C70 2.72(3) no .
C68 C71 2.83(3) no .
C69 C72 2.81(3) no .
Cl2 C83 3.55(3) no 1_545
O1 O4 3.43(2) no .
O1 C69 3.35(3) no 2_677
O1 C70 3.59(3) no 2_677
O2 O4 2.74(2) no 2_767
O2 C85 3.28(3) no 2_767
O4 O1 3.43(2) no .
O4 O2 2.74(2) no 2_767
O4 O4 3.13(2) no 2_767
O4 N2 2.77(2) no .
O4 C1 3.53(3) no .
O4 C2 3.58(3) no 2_767
O4 C64 3.60(3) no 2_777
O41 O41 3.416(13) no 2_766
O41 N42 2.802(14) no 2_766
O41 C41 3.553(17) no 2_766
O41 C82 3.51(2) no 1_545
O42 C31 3.53(2) no 2_776
O42 C32 3.50(2) no 2_776
O42 C57 3.57(2) no 2_676
O42 C58 3.277(18) no 2_676
O42 C84 3.02(3) no .
N2 O4 2.77(2) no .
N2 C85 3.58(3) no .
N41 C17 3.49(2) no 2_776
N42 O41 2.802(14) no 2_766
N42 C82 3.47(3) no 1_545
C1 O4 3.53(3) no .
C2 O4 3.58(3) no 2_767
C5 C12 3.59(4) no 2_677
C12 C5 3.59(4) no 2_677
C16 C16 3.600(18) no 2_776
C16 C17 3.578(18) no 2_776
C17 N41 3.49(2) no 2_776
C17 C16 3.578(18) no 2_776
C17 C44 3.40(2) no 2_776
C18 C41 3.55(2) no 2_776
C22 C57 3.47(2) no 1_655
C31 O42 3.53(2) no 2_776
C32 O42 3.50(2) no 2_776
C41 O41 3.553(17) no 2_766
C41 C18 3.55(2) no 2_776
C41 C82 3.52(2) no 1_545
C44 C17 3.40(2) no 2_776
C52 C85 3.42(4) no 2_667
C57 O42 3.57(2) no 2_676
C57 C22 3.47(2) no 1_455
C58 O42 3.277(18) no 2_676
C64 O4 3.60(3) no 2_777
C69 O1 3.35(3) no 2_677
C70 O1 3.59(3) no 2_677
C82 O41 3.51(2) no 1_565
C82 N42 3.47(3) no 1_565
C82 C41 3.52(2) no 1_565
C83 Cl2 3.55(3) no 1_565
C84 O42 3.02(3) no .
C85 O2 3.28(3) no 2_767
C85 N2 3.58(3) no .
C85 C52 3.42(4) no 2_667
Au1 H26 2.7896 no .
Au1 H28 3.1333 no .
Au1 H45A 3.5641 no .
Au1 H66 3.0968 no .
Au2 H66 3.5444 no .
Au2 H72 3.0398 no .
P1 H16 2.8379 no .
P1 H22 2.9040 no .
P1 H26 2.8344 no .
P1 H28 2.8070 no .
P1 H32 2.9207 no .
P2 H56 2.8984 no .
P2 H62 2.8884 no .
P2 H66 2.8853 no .
P2 H68 2.9140 no .
P2 H72 2.8092 no .
O1 H2 2.3737 no .
O1 H5A 2.4084 no .
O1 H6A 2.8355 no .
O2 H2 2.4014 no .
O2 H3 2.6442 no .
O2 H48B 3.3399 no .
O3 H32 3.1034 no .
O3 H62 3.3253 no .
O3 H82A 3.0707 no .
O41 H42 2.4165 no .
O41 H45B 2.5316 no .
O41 H46A 2.5594 no .
O42 H42 2.3717 no .
O42 H43 2.6009 no .
N1 H2 3.1046 no .
N1 H3 3.1880 no .
N1 H6A 2.6104 no .
N1 H6B 2.7664 no .
N2 H3 3.2195 no .
N2 H48B 3.4272 no .
N2 H50A 3.2730 no .
N41 H42 3.1312 no .
N41 H43 3.2082 no .
N41 H46A 2.6615 no .
N41 H46B 3.2840 no .
N41 H47A 2.6628 no .
N41 H47B 3.3067 no .
N42 H43 3.1969 no .
C1 H5A 2.5308 no .
C1 H5B 3.2129 no .
C1 H6A 2.9355 no .
C1 H50A 3.4343 no .
C2 H48B 2.9608 no .
C3 H2 3.1534 no .
C3 H46B 2.9637 no .
C3 H48B 3.0219 no .
C4 H2 3.5629 no .
C4 H5A 3.2121 no .
C4 H5B 2.5942 no .
C4 H6B 3.2773 no .
C4 H46B 3.3735 no .
C4 H47B 3.5201 no .
C4 H48B 3.4003 no .
C5 H7A 2.7685 no .
C5 H7B 2.8284 no .
C5 H66 3.5531 no .
C6 H8A 2.6284 no .
C6 H8B 2.7286 no .
C6 H65 3.5640 no .
C6 H66 3.3472 no .
C7 H5A 2.7353 no .
C7 H5B 2.8931 no .
C7 H9A 3.3659 no .
C7 H9B 2.6741 no .
C7 H10A 2.6944 no .
C7 H66 3.4577 no .
C8 H6A 2.7212 no .
C8 H6B 2.6620 no .
C8 H10A 2.5714 no .
C8 H10B 3.3354 no .
C8 H11A 3.5852 no .
C8 H11B 3.0022 no .
C8 H65 3.4128 no .
C9 H7A 2.6835 no .
C9 H7B 2.7806 no .
C9 H11A 2.6654 no .
C9 H11B 2.7490 no .
C10 H7A 3.3769 no .
C10 H7B 2.8568 no .
C10 H8A 3.3427 no .
C10 H8B 2.6708 no .
C10 H12A 2.7181 no .
C10 H12B 2.6715 no .
C10 H12C 3.3485 no .
C11 H8B 2.9318 no .
C11 H9A 2.5489 no .
C11 H9B 3.3034 no .
C12 H10A 2.7249 no .
C12 H10B 2.6336 no .
C13 H3 2.6429 no .
C13 H5B 2.4353 no .
C13 H6B 3.1608 no .
C13 H46B 3.4421 no .
C13 H47B 3.4728 no .
C13 H66 3.3049 no .
C14 H3 3.4622 no .
C14 H5B 2.9801 no .
C14 H45A 3.2637 no .
C14 H66 2.8476 no .
C15 H17 3.2822 no .
C15 H22 3.4392 no .
C15 H32 2.5855 no .
C16 H18 3.2228 no .
C16 H22 3.3333 no .
C16 H32 3.2039 no .
C18 H16 3.2176 no .
C18 H82C 3.1060 no .
C18 H83B 3.0875 no .
C18 H83C 2.6479 no .
C19 H17 3.2264 no .
C19 H32 3.2514 no .
C19 H82A 2.6774 no .
C19 H82B 3.3453 no .
C19 H82C 2.6883 no .
C19 H83A 3.3433 no .
C19 H83B 2.7282 no .
C19 H83C 2.6646 no .
C20 H16 3.1728 no .
C20 H18 3.1818 no .
C20 H32 2.6964 no .
C20 H82A 3.0230 no .
C20 H82C 3.5948 no .
C21 H16 2.4698 no .
C21 H23 3.2338 no .
C21 H25 3.2118 no .
C21 H28 3.5663 no .
C22 H16 2.7970 no .
C22 H24 3.1415 no .
C22 H26 3.1931 no .
C23 H25 3.1743 no .
C24 H22 3.1491 no .
C24 H26 3.1312 no .
C25 H23 3.1748 no .
C26 H16 3.1272 no .
C26 H22 3.1938 no .
C26 H24 3.1244 no .
C27 H22 2.7909 no .
C27 H29 3.2704 no .
C27 H31 3.2125 no .
C28 H22 3.5785 no .
C28 H30 3.2296 no .
C28 H32 3.2230 no .
C29 H31 3.1975 no .
C29 H63 3.3498 no .
C29 H64 3.5099 no .
C30 H28 3.2164 no .
C30 H32 3.2368 no .
C30 H63 3.5623 no .
C31 H29 3.2125 no .
C31 H82A 3.5076 no .
C32 H22 2.9053 no .
C32 H28 3.2227 no .
C32 H30 3.2300 no .
C32 H82A 3.2455 no .
C41 H45A 3.2188 no .
C41 H45B 2.5922 no .
C41 H46A 2.8542 no .
C41 H47A 3.3638 no .
C43 H42 3.1340 no .
C44 H42 3.5843 no .
C44 H45A 2.5506 no .
C44 H45B 3.1676 no .
C44 H47A 2.9968 no .
C44 H47B 3.5709 no .
C45 H47A 2.6702 no .
C45 H47B 2.6872 no .
C46 H3 3.5509 no .
C46 H48A 2.7744 no .
C46 H48B 2.6984 no .
C47 H45A 2.6898 no .
C47 H45B 3.3145 no .
C47 H49A 2.6470 no .
C47 H49B 2.4501 no .
C48 H46A 2.6846 no .
C48 H46B 2.7020 no .
C48 H50A 2.7173 no .
C48 H50B 2.6707 no .
C49 H47A 2.6283 no .
C49 H47B 2.5485 no .
C49 H51A 2.7109 no .
C49 H51B 2.6443 no .
C50 H48A 2.7768 no .
C50 H48B 2.6048 no .
C50 H52A 2.6511 no .
C50 H52B 2.6524 no .
C50 H52C 3.3162 no .
C51 H49A 2.6088 no .
C51 H49B 2.6623 no .
C52 H50A 2.7000 no .
C52 H50B 2.6327 no .
C53 H43 2.6059 no .
C53 H45A 2.3108 no .
C53 H45B 3.5115 no .
C53 H47A 3.2675 no .
C53 H47B 3.2337 no .
C54 H43 3.4600 no .
C54 H45A 2.7855 no .
C54 H47B 3.5332 no .
C55 H57 3.2224 no .
C55 H62 2.6800 no .
C55 H72 3.5254 no .
C56 H58 3.2299 no .
C56 H62 3.3292 no .
C58 H56 3.2447 no .
C58 H82A 3.5358 no .
C58 H82B 2.9914 no .
C58 H83A 2.6453 no .
C58 H83B 2.9931 no .
C59 H57 3.2459 no .
C59 H82A 2.6162 no .
C59 H82B 2.6179 no .
C59 H82C 3.2648 no .
C59 H83A 2.6640 no .
C59 H83B 2.6647 no .
C59 H83C 3.2847 no .
C60 H56 3.2521 no .
C60 H58 3.1887 no .
C60 H62 3.1278 no .
C60 H82A 3.0551 no .
C61 H63 3.2212 no .
C61 H65 3.2450 no .
C61 H68 2.6708 no .
C62 H64 3.2278 no .
C62 H66 3.2151 no .
C62 H68 3.0167 no .
C63 H29 3.3707 no .
C63 H65 3.1774 no .
C64 H28 3.3837 no .
C64 H29 3.2158 no .
C64 H62 3.2191 no .
C64 H66 3.1855 no .
C65 H6B 3.3556 no .
C65 H7A 3.5948 no .
C65 H8A 3.0237 no .
C65 H28 3.3589 no .
C65 H63 3.1789 no .
C66 H6B 3.3854 no .
C66 H7A 3.2008 no .
C66 H8A 3.5892 no .
C66 H28 3.5728 no .
C66 H62 3.2231 no .
C66 H64 3.1886 no .
C66 H68 3.1608 no .
C67 H56 2.5315 no .
C67 H66 3.4950 no .
C67 H69 3.2581 no .
C67 H71 3.2826 no .
C68 H7A 3.2440 no .
C68 H9B 3.2792 no .
C68 H56 2.8975 no .
C68 H70 3.2191 no .
C68 H72 3.2619 no .
C69 H9B 3.3517 no .
C69 H56 3.5700 no .
C69 H71 3.3242 no .
C70 H68 3.2349 no .
C70 H72 3.1871 no .
C71 H69 3.3221 no .
C72 H56 2.9867 no .
C72 H68 3.2713 no .
C72 H70 3.1713 no .
C81 H18 2.7407 no .
C81 H58 2.6482 no .
C82 H18 3.4500 no .
C82 H32 3.4795 no .
C82 H58 3.2691 no .
C82 H83A 2.6508 no .
C82 H83B 3.3396 no .
C82 H83C 2.6871 no .
C83 H18 2.6182 no .
C83 H58 2.5801 no .
C83 H82A 3.3295 no .
C83 H82B 2.6868 no .
C83 H82C 2.6768 no .
H2 H50A 3.2885 no .
H3 H46B 2.5938 no .
H3 H48B 3.3398 no .
H4 H85A 2.1557 no .
H4 H85B 2.6015 no .
H4 H85C 2.1661 no .
H5A H6A 2.5114 no .
H5A H6B 2.9073 no .
H5A H7A 2.9103 no .
H5A H7B 2.6035 no .
H5B H6A 2.9063 no .
H5B H6B 2.3967 no .
H5B H7A 2.7085 no .
H5B H7B 3.2347 no .
H5B H66 2.8932 no .
H6A H7A 2.8764 no .
H6A H7B 2.3888 no .
H6A H8A 2.9169 no .
H6A H8B 2.5804 no .
H6B H7A 2.4318 no .
H6B H7B 2.8760 no .
H6B H8A 2.4103 no .
H6B H8B 2.9760 no .
H6B H65 2.7395 no .
H6B H66 2.8216 no .
H7A H8A 2.3990 no .
H7A H8B 2.8355 no .
H7A H9A 3.5259 no .
H7A H9B 2.4467 no .
H7A H10A 3.0141 no .
H7A H65 3.5122 no .
H7A H66 2.8410 no .
H7A H68 3.1790 no .
H7B H8A 2.8349 no .
H7B H8B 2.3276 no .
H7B H9B 2.9870 no .
H7B H10A 2.1737 no .
H7B H10B 3.5353 no .
H8A H9A 2.3325 no .
H8A H9B 2.4485 no .
H8A H10A 3.5003 no .
H8A H65 2.5466 no .
H8B H9A 2.4509 no .
H8B H9B 2.8685 no .
H8B H10A 2.6780 no .
H8B H11A 3.3177 no .
H8B H11B 2.4210 no .
H9A H10A 2.7812 no .
H9A H10B 2.4297 no .
H9A H11A 2.3510 no .
H9A H11B 2.8271 no .
H9B H10A 2.4299 no .
H9B H10B 2.1897 no .
H9B H11A 3.4447 no .
H9B H68 2.8118 no .
H9B H69 2.9910 no .
H10A H11A 2.8488 no .
H10A H11B 2.3464 no .
H10A H12A 2.5714 no .
H10A H12B 2.9806 no .
H10B H11A 2.4113 no .
H10B H11B 2.8481 no .
H10B H12A 2.9153 no .
H10B H12B 2.4247 no .
H10B H12C 3.5109 no .
H10B H69 3.1697 no .
H11A H12A 2.8662 no .
H11A H12B 2.4150 no .
H11A H12C 2.3785 no .
H11B H12A 2.3821 no .
H11B H12B 2.8665 no .
H11B H12C 2.4112 no .
H16 H17 2.3534 no .
H16 H22 2.9886 no .
H16 H26 3.5023 no .
H17 H18 2.2662 no .
H18 H82C 3.0836 no .
H18 H83A 3.5101 no .
H18 H83B 2.7799 no .
H18 H83C 2.0778 no .
H22 H23 2.3285 no .
H22 H32 2.8905 no .
H23 H24 2.2330 no .
H24 H25 2.2250 no .
H25 H26 2.3000 no .
H26 H45A 3.4146 no .
H26 H45B 3.3595 no .
H28 H29 2.3607 no .
H29 H30 2.2796 no .
H29 H63 3.3271 no .
H29 H64 3.0182 no .
H30 H31 2.3120 no .
H31 H32 2.2777 no .
H31 H82A 3.2506 no .
H32 H82A 2.7596 no .
H32 H82C 3.5181 no .
H45A H46A 2.8156 no .
H45A H46B 2.3351 no .
H45A H47A 2.9485 no .
H45A H47B 2.5180 no .
H45B H46A 2.3337 no .
H45B H46B 2.2997 no .
H45B H47A 3.5558 no .
H45B H47B 3.5458 no .
H46A H47A 2.3226 no .
H46A H47B 2.7961 no .
H46A H48A 2.5812 no .
H46A H48B 2.9193 no .
H46B H47A 2.7961 no .
H46B H47B 2.3090 no .
H46B H48A 3.0626 no .
H46B H48B 2.5171 no .
H47A H48A 2.3604 no .
H47A H48B 2.8587 no .
H47A H49A 2.5006 no .
H47A H49B 2.7358 no .
H47B H48A 2.8577 no .
H47B H48B 2.4198 no .
H47B H49A 2.9043 no .
H47B H49B 2.2069 no .
H48A H49A 2.2071 no .
H48A H49B 2.7543 no .
H48A H50A 3.1557 no .
H48A H50B 2.6273 no .
H48B H49A 2.7581 no .
H48B H49B 2.3484 no .
H48B H50A 2.4919 no .
H48B H50B 2.8187 no .
H49A H50A 2.8106 no .
H49A H50B 2.3539 no .
H49A H51A 2.9275 no .
H49A H51B 2.3965 no .
H49B H50A 2.3142 no .
H49B H50B 2.8114 no .
H49B H51A 2.5251 no .
H49B H51B 2.9071 no .
H50A H51A 2.3656 no .
H50A H51B 2.8595 no .
H50A H52A 2.5121 no .
H50A H52B 2.9818 no .
H50A H52C 3.5720 no .
H50B H51A 2.8594 no .
H50B H51B 2.4146 no .
H50B H52A 2.8796 no .
H50B H52B 2.4416 no .
H50B H52C 3.5217 no .
H51A H52A 2.3376 no .
H51A H52B 2.8156 no .
H51A H52C 2.3318 no .
H51B H52A 2.8155 no .
H51B H52B 2.3368 no .
H51B H52C 2.3326 no .
H56 H57 2.3100 no .
H56 H62 3.5537 no .
H56 H68 3.2097 no .
H56 H72 3.3312 no .
H57 H58 2.3037 no .
H58 H82B 2.8667 no .
H58 H83A 2.0697 no .
H58 H83B 2.7546 no .
H58 H83C 3.4770 no .
H62 H63 2.3050 no .
H62 H68 3.2812 no .
H63 H64 2.2979 no .
H64 H65 2.2718 no .
H65 H66 2.2614 no .
H66 H68 3.4958 no .
H68 H69 2.3508 no .
H69 H70 2.3361 no .
H70 H71 2.3074 no .
H71 H72 2.3091 no .
H82A H83A 3.5315 no .
H82A H83C 3.5544 no .
H82B H83A 2.4794 no .
H82B H83B 3.5575 no .
H82B H83C 2.9786 no .
H82C H83A 2.9108 no .
H82C H83B 3.5666 no .
H82C H83C 2.5075 no .
Au1 H71 3.3356 no 1_655
Au2 H24 3.5388 no 1_455
Cl1 H11A 3.3260 no 1_544
Cl1 H12C 3.3110 no 1_544
Cl1 H31 3.5649 no 2_776
Cl1 H45B 2.9522 no 2_766
Cl1 H46B 3.3174 no 2_766
Cl2 H43 3.5897 no 2_666
Cl2 H47A 3.0889 no 2_666
Cl2 H49A 3.2555 no 2_666
Cl2 H58 3.4781 no 2_676
Cl2 H82B 3.5267 no 2_676
Cl2 H83A 3.1991 no 1_545
Cl2 H83C 3.2331 no 1_545
O1 H10B 3.4325 no 2_677
O1 H64 2.9493 no 2_777
O1 H65 3.3761 no 2_777
O1 H69 2.6395 no 2_677
O1 H70 3.0531 no 2_677
O1 H85B 3.3277 no .
O2 H4 1.9981 no 2_767
O2 H9A 3.1712 no 2_777
O2 H30 3.0211 no 1_545
O2 H52C 3.4464 no 1_655
O2 H63 2.7918 no 1_545
O2 H85A 3.4583 no 2_767
O2 H85C 3.0330 no 2_767
O4 H2 1.9214 no .
O4 H2 3.2752 no 2_767
O4 H4 2.7600 no 2_767
O4 H52C 3.2454 no 2_667
O4 H63 3.4459 no 1_545
O4 H63 3.5572 no 2_777
O4 H64 2.7830 no 2_777
O41 H18 3.3705 no 2_776
O41 H31 3.4122 no 1_545
O41 H42 1.9512 no 2_766
O41 H82A 3.3931 no 1_545
O41 H82B 3.5902 no 1_545
O41 H82C 3.0003 no 1_545
O41 H82C 2.7229 no 2_776
O41 H83C 3.4017 no 2_776
O41 H84A 3.0945 no 2_766
O42 H22 3.3322 no 2_776
O42 H31 3.1764 no 2_776
O42 H32 3.1353 no 2_776
O42 H57 3.1555 no 2_676
O42 H58 2.5380 no 2_676
O42 H83A 3.4436 no 2_676
O42 H84A 2.4324 no .
O42 H84B 2.7745 no .
N1 H8A 3.3944 no 2_777
N2 H4 3.3866 no .
N2 H4 2.9864 no 2_767
N2 H64 2.9564 no 2_777
N2 H85B 3.3123 no .
N41 H17 3.1572 no 2_776
N41 H18 3.3284 no 2_776
N42 H32 3.5158 no 2_776
N42 H42 3.1953 no 2_766
N42 H82B 3.2047 no 1_545
N42 H82C 2.8749 no 1_545
N42 H82C 3.0749 no 2_776
N42 H84A 3.5677 no .
C1 H8A 3.5627 no 2_777
C1 H64 3.1655 no 2_777
C1 H65 3.4815 no 2_777
C2 H4 2.7808 no 2_767
C2 H9A 3.0286 no 2_777
C2 H63 3.4522 no 1_545
C3 H8A 3.3764 no 2_777
C3 H8B 3.3688 no 2_777
C3 H9A 2.8862 no 2_777
C3 H11A 3.4307 no 2_777
C4 H8A 3.3274 no 2_777
C4 H8B 3.2466 no 2_777
C5 H10B 3.4225 no 2_677
C5 H12A 3.2012 no 2_677
C5 H12B 3.0888 no 2_677
C6 H6B 3.3572 no 2_777
C6 H70 3.5047 no 2_677
C9 H3 3.5093 no 2_777
C10 H5A 3.0276 no 2_677
C10 H51A 3.4748 no 2_677
C11 H3 3.2898 no 2_777
C11 H51A 3.3068 no 2_677
C11 H71 3.4858 no 2_677
C12 H5A 3.1096 no 2_677
C12 H5B 3.1587 no 2_677
C12 H49B 3.2166 no 2_677
C12 H51A 3.5802 no 2_677
C12 H72 3.4253 no 2_677
C13 H8B 3.3446 no 2_777
C14 H71 3.4957 no 1_655
C16 H16 3.3721 no 2_776
C16 H17 3.2954 no 2_776
C17 H16 3.1460 no 2_776
C18 H45B 3.5578 no 2_776
C22 H57 3.5642 no 1_655
C24 H72 3.4350 no 1_655
C25 H18 3.4394 no 2_776
C25 H72 3.2927 no 1_655
C26 H17 3.5570 no 2_776
C26 H18 3.5267 no 2_776
C26 H72 3.4149 no 1_655
C27 H57 3.5392 no 1_655
C28 H56 3.4141 no 1_655
C28 H57 3.5400 no 1_655
C29 H51B 3.5972 no 1_665
C29 H52C 3.4752 no 1_665
C29 H56 3.2515 no 1_655
C29 H57 3.2405 no 1_655
C30 H51B 3.2662 no 1_665
C30 H57 2.9650 no 1_655
C31 H46A 3.2632 no 1_565
C31 H57 2.8955 no 1_655
C31 H84B 3.3398 no 2_776
C32 H57 3.2063 no 1_655
C41 H18 3.3124 no 2_776
C41 H42 2.9029 no 2_766
C41 H82B 3.2941 no 1_545
C41 H82C 3.0832 no 1_545
C41 H82C 3.0655 no 2_776
C42 H32 3.3083 no 2_776
C42 H58 3.4553 no 2_676
C42 H84A 3.3243 no .
C43 H17 3.5863 no 2_776
C44 H17 2.9717 no 2_776
C45 H17 3.5237 no 2_776
C45 H18 3.4662 no 2_776
C46 H31 3.3872 no 1_545
C48 H62 3.5364 no 1_545
C49 H12B 3.3681 no 2_677
C50 H62 3.1994 no 1_545
C50 H85B 3.2203 no .
C51 H11A 3.5863 no 2_677
C51 H30 3.5442 no 1_445
C51 H85B 3.5854 no .
C51 H85C 3.5754 no 2_667
C52 H29 3.2576 no 1_445
C52 H85B 3.0071 no .
C52 H85B 3.5662 no 2_667
C52 H85C 2.5496 no 2_667
C53 H17 3.0614 no 2_776
C54 H17 3.5064 no 2_776
C54 H24 3.2161 no 1_455
C55 H23 3.5162 no 1_455
C56 H22 3.4650 no 1_455
C56 H23 3.5988 no 1_455
C56 H50B 3.4059 no 1_565
C57 H22 2.9309 no 1_455
C57 H23 3.3858 no 1_455
C57 H49A 3.5670 no 1_565
C57 H51B 3.5374 no 1_565
C57 H84B 3.0185 no 2_676
C58 H22 3.2915 no 1_455
C58 H23 3.0596 no 1_455
C58 H84B 3.1441 no 2_676
C59 H23 3.0276 no 1_455
C60 H23 3.2882 no 1_455
C62 H50B 2.9807 no 1_565
C63 H50B 3.4839 no 1_565
C63 H85A 3.0526 no 1_565
C64 H2 3.3549 no 2_777
C64 H85A 3.3377 no 1_565
C65 H70 3.4964 no 1_655
C67 H12A 3.4966 no 2_677
C68 H52B 3.1677 no 1_565
C69 H52B 3.3307 no 1_565
C70 H6A 3.5888 no 2_677
C70 H7B 3.4900 no 2_677
C70 H28 3.0813 no 1_455
C71 H11B 3.0282 no 2_677
C71 H12A 3.2193 no 2_677
C71 H28 2.9112 no 1_455
C72 H12A 2.9295 no 2_677
C72 H12C 3.5323 no 2_677
C82 H42 3.3768 no 1_565
C82 H42 3.5184 no 2_776
C83 H43 3.4546 no 2_676
C83 H84A 3.3852 no 1_565
C84 H31 3.3035 no 2_776
C84 H49A 3.4964 no 2_666
C84 H57 3.4364 no 2_676
C84 H58 3.3469 no 2_676
C84 H83C 3.2544 no 1_545
C85 H2 2.8424 no .
C85 H50A 3.2874 no .
C85 H52A 2.9214 no .
C85 H52A 3.2538 no 2_667
C85 H52C 2.7360 no 2_667
C85 H63 3.5235 no 1_545
H2 O4 1.9214 no .
H2 O4 3.2752 no 2_767
H2 C64 3.3549 no 2_777
H2 C85 2.8424 no .
H2 H4 2.5301 no .
H2 H4 2.5510 no 2_767
H2 H63 3.4490 no 1_545
H2 H64 2.5480 no 2_777
H2 H85A 3.3399 no .
H2 H85B 2.7372 no .
H2 H85C 3.5660 no .
H3 C9 3.5093 no 2_777
H3 C11 3.2898 no 2_777
H3 H8B 3.3731 no 2_777
H3 H9A 2.7484 no 2_777
H3 H11A 2.6688 no 2_777
H3 H11B 3.0900 no 2_777
H4 O2 1.9981 no 2_767
H4 O4 2.7600 no 2_767
H4 N2 3.3866 no .
H4 N2 2.9864 no 2_767
H4 C2 2.7808 no 2_767
H4 H2 2.5301 no .
H4 H2 2.5510 no 2_767
H4 H4 2.6039 no 2_767
H4 H52C 3.3589 no 2_667
H4 H63 3.1203 no 2_777
H4 H64 3.4986 no 1_545
H4 H64 2.9316 no 2_777
H5A C10 3.0276 no 2_677
H5A C12 3.1096 no 2_677
H5A H10A 2.7720 no 2_677
H5A H10B 2.4757 no 2_677
H5A H12A 2.8404 no 2_677
H5A H12B 2.6364 no 2_677
H5A H69 3.5959 no 2_677
H5B C12 3.1587 no 2_677
H5B H12A 2.6602 no 2_677
H5B H12B 2.7813 no 2_677
H6A C70 3.5888 no 2_677
H6A H6B 2.8911 no 2_777
H6A H8A 3.1903 no 2_777
H6A H65 2.7788 no 2_777
H6A H70 2.7486 no 2_677
H6B C6 3.3572 no 2_777
H6B H6A 2.8911 no 2_777
H6B H6B 2.9355 no 2_777
H6B H8A 3.2665 no 2_777
H6B H8B 3.3234 no 2_777
H7B C70 3.4900 no 2_677
H7B H7B 3.3819 no 2_677
H7B H10A 3.0818 no 2_677
H7B H70 3.1426 no 2_677
H8A N1 3.3944 no 2_777
H8A C1 3.5627 no 2_777
H8A C3 3.3764 no 2_777
H8A C4 3.3274 no 2_777
H8A H6A 3.1903 no 2_777
H8A H6B 3.2665 no 2_777
H8B C3 3.3688 no 2_777
H8B C4 3.2466 no 2_777
H8B C13 3.3446 no 2_777
H8B H3 3.3731 no 2_777
H8B H6B 3.3234 no 2_777
H8B H70 3.2605 no 2_677
H9A O2 3.1712 no 2_777
H9A C2 3.0286 no 2_777
H9A C3 2.8862 no 2_777
H9A H3 2.7484 no 2_777
H9A H51A 3.5041 no 2_677
H9A H85A 3.3407 no 1_565
H9A H85C 3.3153 no 1_565
H9B H85A 3.1462 no 1_565
H9B H85C 3.5417 no 1_565
H10A H5A 2.7720 no 2_677
H10A H7B 3.0818 no 2_677
H10B O1 3.4325 no 2_677
H10B C5 3.4225 no 2_677
H10B H5A 2.4757 no 2_677
H10B H51A 2.9346 no 2_677
H11A Cl1 3.3260 no 1_566
H11A C3 3.4307 no 2_777
H11A C51 3.5863 no 2_677
H11A H3 2.6688 no 2_777
H11A H51A 2.7018 no 2_677
H11B C71 3.0282 no 2_677
H11B H3 3.0900 no 2_777
H11B H71 2.6372 no 2_677
H12A C5 3.2012 no 2_677
H12A C67 3.4966 no 2_677
H12A C71 3.2193 no 2_677
H12A C72 2.9295 no 2_677
H12A H5A 2.8404 no 2_677
H12A H5B 2.6602 no 2_677
H12A H71 3.4103 no 2_677
H12A H72 2.9040 no 2_677
H12B C5 3.0888 no 2_677
H12B C49 3.3681 no 2_677
H12B H5A 2.6364 no 2_677
H12B H5B 2.7813 no 2_677
H12B H47B 3.4077 no 2_677
H12B H49B 2.4186 no 2_677
H12B H51A 3.0331 no 2_677
H12C Cl1 3.3110 no 1_566
H12C C72 3.5323 no 2_677
H12C H49B 3.2422 no 2_677
H12C H72 3.1187 no 2_677
H16 C16 3.3721 no 2_776
H16 C17 3.1460 no 2_776
H16 H16 3.3931 no 2_776
H16 H17 2.9670 no 2_776
H17 N41 3.1572 no 2_776
H17 C16 3.2954 no 2_776
H17 C26 3.5570 no 2_776
H17 C43 3.5863 no 2_776
H17 C44 2.9717 no 2_776
H17 C45 3.5237 no 2_776
H17 C53 3.0614 no 2_776
H17 C54 3.5064 no 2_776
H17 H16 2.9670 no 2_776
H17 H26 3.2348 no 2_776
H17 H45A 3.3078 no 2_776
H17 H45B 3.4296 no 2_776
H18 O41 3.3705 no 2_776
H18 N41 3.3284 no 2_776
H18 C25 3.4394 no 2_776
H18 C26 3.5267 no 2_776
H18 C41 3.3124 no 2_776
H18 C45 3.4662 no 2_776
H18 H25 3.1535 no 2_776
H18 H26 3.3089 no 2_776
H18 H45B 2.8399 no 2_776
H22 O42 3.3322 no 2_776
H22 C56 3.4650 no 1_655
H22 C57 2.9309 no 1_655
H22 C58 3.2915 no 1_655
H22 H43 3.2471 no 2_776
H22 H57 2.8658 no 1_655
H22 H58 3.4100 no 1_655
H23 C55 3.5162 no 1_655
H23 C56 3.5988 no 1_655
H23 C57 3.3858 no 1_655
H23 C58 3.0596 no 1_655
H23 C59 3.0276 no 1_655
H23 C60 3.2882 no 1_655
H23 H43 3.4101 no 2_776
H23 H58 3.4016 no 1_655
H23 H83B 2.9184 no 1_655
H24 Au2 3.5388 no 1_655
H24 C54 3.2161 no 1_655
H25 H18 3.1535 no 2_776
H25 H72 3.5938 no 1_655
H25 H83B 3.1694 no 2_776
H25 H83C 3.3608 no 2_776
H26 H17 3.2348 no 2_776
H26 H18 3.3089 no 2_776
H26 H71 3.5182 no 1_655
H28 C70 3.0813 no 1_655
H28 C71 2.9112 no 1_655
H28 H56 3.5421 no 1_655
H28 H70 3.1387 no 1_655
H28 H71 2.8583 no 1_655
H29 C52 3.2576 no 1_665
H29 H51B 3.3756 no 1_665
H29 H52B 3.0049 no 1_665
H29 H52C 2.7386 no 1_665
H29 H56 3.2416 no 1_655
H30 O2 3.0211 no 1_565
H30 C51 3.5442 no 1_665
H30 H51B 2.8025 no 1_665
H30 H52C 3.2690 no 1_665
H30 H57 3.3595 no 1_655
H30 H84B 3.5449 no 2_776
H31 Cl1 3.5649 no 2_776
H31 O41 3.4122 no 1_565
H31 O42 3.1764 no 2_776
H31 C46 3.3872 no 1_565
H31 C84 3.3035 no 2_776
H31 H42 3.4976 no 2_776
H31 H46A 2.5381 no 1_565
H31 H46B 3.4099 no 1_565
H31 H57 3.2027 no 1_655
H31 H84A 3.1182 no 2_776
H31 H84B 2.9279 no 2_776
H32 O42 3.1353 no 2_776
H32 N42 3.5158 no 2_776
H32 C42 3.3083 no 2_776
H32 H42 3.4515 no 2_776
H42 O41 1.9512 no 2_766
H42 N42 3.1953 no 2_766
H42 C41 2.9029 no 2_766
H42 C82 3.3768 no 1_545
H42 C82 3.5184 no 2_776
H42 H31 3.4976 no 2_776
H42 H32 3.4515 no 2_776
H42 H42 2.7607 no 2_766
H42 H82A 3.4412 no 2_776
H42 H82B 3.3230 no 1_545
H42 H82C 2.6068 no 1_545
H42 H82C 2.7561 no 2_776
H42 H84A 3.1306 no .
H43 Cl2 3.5897 no 2_666
H43 C83 3.4546 no 2_676
H43 H22 3.2471 no 2_776
H43 H23 3.4101 no 2_776
H43 H58 3.4073 no 2_676
H43 H83A 3.1876 no 2_676
H43 H83B 2.8452 no 2_676
H45A H17 3.3078 no 2_776
H45B Cl1 2.9522 no 2_766
H45B C18 3.5578 no 2_776
H45B H17 3.4296 no 2_776
H45B H18 2.8399 no 2_776
H46A C31 3.2632 no 1_545
H46A H31 2.5381 no 1_545
H46A H82A 3.0474 no 1_545
H46A H82B 3.4985 no 1_545
H46B Cl1 3.3174 no 2_766
H46B H31 3.4099 no 1_545
H47A Cl2 3.0889 no 2_666
H47A H82A 3.4837 no 1_545
H47A H82B 2.9706 no 1_545
H47B H12B 3.4077 no 2_677
H48A H62 2.9038 no 1_545
H48A H82A 2.9970 no 1_545
H48A H82B 3.3990 no 1_545
H48B H62 3.5570 no 1_545
H48B H63 3.3381 no 1_545
H49A Cl2 3.2555 no 2_666
H49A C57 3.5670 no 1_545
H49A C84 3.4964 no 2_666
H49A H84B 3.0654 no 2_666
H49B C12 3.2166 no 2_677
H49B H12B 2.4186 no 2_677
H49B H12C 3.2422 no 2_677
H50A C85 3.2874 no .
H50A H62 3.4766 no 1_545
H50A H63 3.4195 no 1_545
H50A H85A 3.3853 no .
H50A H85B 2.4938 no .
H50B C56 3.4059 no 1_545
H50B C62 2.9807 no 1_545
H50B C63 3.4839 no 1_545
H50B H56 3.3914 no 1_545
H50B H62 2.2976 no 1_545
H50B H63 3.2593 no 1_545
H50B H85B 3.3363 no .
H51A C10 3.4748 no 2_677
H51A C11 3.3068 no 2_677
H51A C12 3.5802 no 2_677
H51A H9A 3.5041 no 2_677
H51A H10B 2.9346 no 2_677
H51A H11A 2.7018 no 2_677
H51A H12B 3.0331 no 2_677
H51A H85C 3.4541 no 2_667
H51B C29 3.5972 no 1_445
H51B C30 3.2662 no 1_445
H51B C57 3.5374 no 1_545
H51B H29 3.3756 no 1_445
H51B H30 2.8025 no 1_445
H51B H56 3.4383 no 1_545
H51B H57 3.2020 no 1_545
H51B H84B 3.3562 no 2_666
H52A C85 2.9214 no .
H52A C85 3.2538 no 2_667
H52A H52A 3.2986 no 2_667
H52A H85A 3.1110 no .
H52A H85B 2.1662 no .
H52A H85B 3.2420 no 2_667
H52A H85C 3.1016 no .
H52A H85C 2.4581 no 2_667
H52B C68 3.1677 no 1_545
H52B C69 3.3307 no 1_545
H52B H29 3.0049 no 1_445
H52B H56 3.0813 no 1_545
H52B H68 2.9019 no 1_545
H52B H69 3.1947 no 1_545
H52B H85A 3.5403 no .
H52B H85B 3.2085 no .
H52B H85C 3.1921 no 2_667
H52C O2 3.4464 no 1_455
H52C O4 3.2454 no 2_667
H52C C29 3.4752 no 1_445
H52C C85 2.7360 no 2_667
H52C H4 3.3589 no 2_667
H52C H29 2.7386 no 1_445
H52C H30 3.2690 no 1_445
H52C H85A 3.4220 no 2_667
H52C H85B 3.0491 no 2_667
H52C H85C 1.8588 no 2_667
H56 C28 3.4141 no 1_455
H56 C29 3.2515 no 1_455
H56 H28 3.5421 no 1_455
H56 H29 3.2416 no 1_455
H56 H50B 3.3914 no 1_565
H56 H51B 3.4383 no 1_565
H56 H52B 3.0813 no 1_565
H57 O42 3.1555 no 2_676
H57 C22 3.5642 no 1_455
H57 C27 3.5392 no 1_455
H57 C28 3.5400 no 1_455
H57 C29 3.2405 no 1_455
H57 C30 2.9650 no 1_455
H57 C31 2.8955 no 1_455
H57 C32 3.2063 no 1_455
H57 C84 3.4364 no 2_676
H57 H22 2.8658 no 1_455
H57 H30 3.3595 no 1_455
H57 H31 3.2027 no 1_455
H57 H51B 3.2020 no 1_565
H57 H84B 2.4795 no 2_676
H58 Cl2 3.4781 no 2_676
H58 O42 2.5380 no 2_676
H58 C42 3.4553 no 2_676
H58 C84 3.3469 no 2_676
H58 H22 3.4100 no 1_455
H58 H23 3.4016 no 1_455
H58 H43 3.4073 no 2_676
H58 H84A 3.4522 no 2_676
H58 H84B 2.7392 no 2_676
H62 C48 3.5364 no 1_565
H62 C50 3.1994 no 1_565
H62 H48A 2.9038 no 1_565
H62 H48B 3.5570 no 1_565
H62 H50A 3.4766 no 1_565
H62 H50B 2.2976 no 1_565
H63 O2 2.7918 no 1_565
H63 O4 3.4459 no 1_565
H63 O4 3.5572 no 2_777
H63 C2 3.4522 no 1_565
H63 C85 3.5235 no 1_565
H63 H2 3.4490 no 1_565
H63 H4 3.1203 no 2_777
H63 H48B 3.3381 no 1_565
H63 H50A 3.4195 no 1_565
H63 H50B 3.2593 no 1_565
H63 H85A 2.9863 no 1_565
H64 O1 2.9493 no 2_777
H64 O4 2.7830 no 2_777
H64 N2 2.9564 no 2_777
H64 C1 3.1655 no 2_777
H64 H2 2.5480 no 2_777
H64 H4 3.4986 no 1_565
H64 H4 2.9316 no 2_777
H64 H85A 3.5041 no 1_565
H65 O1 3.3761 no 2_777
H65 C1 3.4815 no 2_777
H65 H6A 2.7788 no 2_777
H65 H70 2.9790 no 1_655
H68 H52B 2.9019 no 1_565
H68 H85A 3.3469 no 1_565
H69 O1 2.6395 no 2_677
H69 H5A 3.5959 no 2_677
H69 H52B 3.1947 no 1_565
H70 O1 3.0531 no 2_677
H70 C6 3.5047 no 2_677
H70 C65 3.4964 no 1_455
H70 H6A 2.7486 no 2_677
H70 H7B 3.1426 no 2_677
H70 H8B 3.2605 no 2_677
H70 H28 3.1387 no 1_455
H70 H65 2.9790 no 1_455
H71 Au1 3.3356 no 1_455
H71 C11 3.4858 no 2_677
H71 C14 3.4957 no 1_455
H71 H11B 2.6372 no 2_677
H71 H12A 3.4103 no 2_677
H71 H26 3.5182 no 1_455
H71 H28 2.8583 no 1_455
H72 C12 3.4253 no 2_677
H72 C24 3.4350 no 1_455
H72 C25 3.2927 no 1_455
H72 C26 3.4149 no 1_455
H72 H12A 2.9040 no 2_677
H72 H12C 3.1187 no 2_677
H72 H25 3.5938 no 1_455
H82A O41 3.3931 no 1_565
H82A H42 3.4412 no 2_776
H82A H46A 3.0474 no 1_565
H82A H47A 3.4837 no 1_565
H82A H48A 2.9970 no 1_565
H82B Cl2 3.5267 no 2_676
H82B O41 3.5902 no 1_565
H82B N42 3.2047 no 1_565
H82B C41 3.2941 no 1_565
H82B H42 3.3230 no 1_565
H82B H46A 3.4985 no 1_565
H82B H47A 2.9706 no 1_565
H82B H48A 3.3990 no 1_565
H82C O41 3.0003 no 1_565
H82C O41 2.7229 no 2_776
H82C N42 2.8749 no 1_565
H82C N42 3.0749 no 2_776
H82C C41 3.0832 no 1_565
H82C C41 3.0655 no 2_776
H82C H42 2.6068 no 1_565
H82C H42 2.7561 no 2_776
H83A Cl2 3.1991 no 1_565
H83A O42 3.4436 no 2_676
H83A H43 3.1876 no 2_676
H83A H84A 3.2167 no 1_565
H83B H23 2.9184 no 1_455
H83B H25 3.1694 no 2_776
H83B H43 2.8452 no 2_676
H83C Cl2 3.2331 no 1_565
H83C O41 3.4017 no 2_776
H83C C84 3.2544 no 1_565
H83C H25 3.3608 no 2_776
H83C H84A 2.6951 no 1_565
H84A O41 3.0945 no 2_766
H84A O42 2.4324 no .
H84A N42 3.5677 no .
H84A C42 3.3243 no .
H84A C83 3.3852 no 1_545
H84A H31 3.1182 no 2_776
H84A H42 3.1306 no .
H84A H58 3.4522 no 2_676
H84A H83A 3.2167 no 1_545
H84A H83C 2.6951 no 1_545
H84B O42 2.7745 no .
H84B C31 3.3398 no 2_776
H84B C57 3.0185 no 2_676
H84B C58 3.1441 no 2_676
H84B H30 3.5449 no 2_776
H84B H31 2.9279 no 2_776
H84B H49A 3.0654 no 2_666
H84B H51B 3.3562 no 2_666
H84B H57 2.4795 no 2_676
H84B H58 2.7392 no 2_676
H85A O2 3.4583 no 2_767
H85A C63 3.0526 no 1_545
H85A C64 3.3377 no 1_545
H85A H2 3.3399 no .
H85A H9A 3.3407 no 1_545
H85A H9B 3.1462 no 1_545
H85A H50A 3.3853 no .
H85A H52A 3.1110 no .
H85A H52B 3.5403 no .
H85A H52C 3.4220 no 2_667
H85A H63 2.9863 no 1_545
H85A H64 3.5041 no 1_545
H85A H68 3.3469 no 1_545
H85B O1 3.3277 no .
H85B N2 3.3123 no .
H85B C50 3.2203 no .
H85B C51 3.5854 no .
H85B C52 3.0071 no .
H85B C52 3.5662 no 2_667
H85B H2 2.7372 no .
H85B H50A 2.4938 no .
H85B H50B 3.3363 no .
H85B H52A 2.1662 no .
H85B H52A 3.2420 no 2_667
H85B H52B 3.2085 no .
H85B H52C 3.0491 no 2_667
H85C O2 3.0330 no 2_767
H85C C51 3.5754 no 2_667
H85C C52 2.5496 no 2_667
H85C H2 3.5660 no .
H85C H9A 3.3153 no 1_545
H85C H9B 3.5417 no 1_545
H85C H51A 3.4541 no 2_667
H85C H52A 3.1016 no .
H85C H52A 2.4581 no 2_667
H85C H52B 3.1921 no 2_667
H85C H52C 1.8588 no 2_667

loop_
_geom_hbond_atom_site_label_D
_geom_hbond_atom_site_label_H
_geom_hbond_atom_site_label_A
_geom_hbond_site_symmetry_A
_geom_hbond_distance_DA
_geom_hbond_distance_DH
_geom_hbond_distance_HA
_geom_hbond_angle_DHA
_geom_hbond_publ_flag
O4 H4 O2 2_767 2.74(2) 0.820 1.998 149.7 no
N2 H2 O4 . 2.77(2) 0.860 1.921 170.7 no
N42 H42 O41 2_766 2.802(14) 0.860 1.951 169.8 no

loop_
_geom_torsion_atom_site_label_1
_geom_torsion_atom_site_label_2
_geom_torsion_atom_site_label_3
_geom_torsion_atom_site_label_4
_geom_torsion
_geom_torsion_publ_flag
Au2 Au1 P1 C15 -20.8(2) no
Au2 Au1 P1 C21 -140.26(13) no
Au2 Au1 P1 C27 103.81(17) no
P1 Au1 Au2 P2 -82.14(10) no
P1 Au1 Au2 C54 95.30(10) no
C14 Au1 Au2 P2 100.5(3) no
C14 Au1 Au2 C54 -82.1(3) no
Au1 Au2 P2 C55 114.02(14) no
Au1 Au2 P2 C61 -7.9(2) no
Au1 Au2 P2 C67 -131.72(17) no
Au1 P1 C15 C16 -116.2(8) no
Au1 P1 C15 C20 73.3(12) no
Au1 P1 C21 C22 -154.1(8) no
Au1 P1 C21 C26 20.1(10) no
Au1 P1 C27 C28 30.7(11) no
Au1 P1 C27 C32 -151.9(8) no
C15 P1 C21 C22 75.8(11) no
C15 P1 C21 C26 -110.1(10) no
C21 P1 C15 C16 4.2(11) no
C21 P1 C15 C20 -166.3(10) no
C15 P1 C27 C28 165.0(9) no
C15 P1 C27 C32 -17.5(12) no
C27 P1 C15 C16 113.2(10) no
C27 P1 C15 C20 -57.3(12) no
C21 P1 C27 C28 -86.2(11) no
C21 P1 C27 C32 91.2(11) no
C27 P1 C21 C22 -31.2(12) no
C27 P1 C21 C26 142.9(10) no
Au2 P2 C55 C56 123.5(7) no
Au2 P2 C55 C60 -48.0(8) no
Au2 P2 C61 C62 134.7(8) no
Au2 P2 C61 C66 -50.9(11) no
Au2 P2 C67 C68 151.4(10) no
Au2 P2 C67 C72 -32.7(12) no
C55 P2 C61 C62 12.2(12) no
C55 P2 C61 C66 -173.4(8) no
C61 P2 C55 C56 -107.5(8) no
C61 P2 C55 C60 81.0(9) no
C55 P2 C67 C68 -91.6(12) no
C55 P2 C67 C72 84.2(11) no
C67 P2 C55 C56 2.7(10) no
C67 P2 C55 C60 -168.8(8) no
C61 P2 C67 C68 20.2(14) no
C61 P2 C67 C72 -164.0(10) no
C67 P2 C61 C62 -97.2(11) no
C67 P2 C61 C66 77.3(11) no
C20 O3 C60 C55 155.0(9) no
C20 O3 C60 C59 -22.2(15) no
C60 O3 C20 C15 -169.9(9) no
C60 O3 C20 C19 15.2(15) no
C1 N1 C4 C3 -3(2) no
C1 N1 C4 C13 -178.3(13) no
C4 N1 C1 O1 179.7(15) no
C4 N1 C1 N2 -3(2) no
C1 N1 C5 C6 86.0(18) no
C5 N1 C1 O1 -2(2) no
C5 N1 C1 N2 174.9(15) no
C4 N1 C5 C6 -96.3(18) no
C5 N1 C4 C3 179.8(14) no
C5 N1 C4 C13 4(2) no
C1 N2 C2 O2 179.1(16) no
C1 N2 C2 C3 2(2) no
C2 N2 C1 O1 -179.8(16) no
C2 N2 C1 N1 3(3) no
C41 N41 C44 C43 6.3(19) no
C41 N41 C44 C53 -175.6(11) no
C44 N41 C41 O41 177.0(12) no
C44 N41 C41 N42 -6(2) no
C41 N41 C45 C46 -73.4(16) no
C45 N41 C41 O41 -1(2) no
C45 N41 C41 N42 175.6(12) no
C44 N41 C45 C46 108.4(14) no
C45 N41 C44 C43 -175.5(12) no
C45 N41 C44 C53 2.6(19) no
C41 N42 C42 O42 -177.9(13) no
C41 N42 C42 C43 2(2) no
C42 N42 C41 O41 178.8(13) no
C42 N42 C41 N41 2(2) no
O2 C2 C3 C4 175.7(16) no
N2 C2 C3 C4 -8(2) no
C2 C3 C4 N1 8(2) no
C2 C3 C4 C13 -176.5(14) no
N1 C5 C6 C7 -168.9(17) no
C5 C6 C7 C8 -176(2) no
C6 C7 C8 C9 173(2) no
C7 C8 C9 C10 70(3) no
C8 C9 C10 C11 82(3) no
C9 C10 C11 C12 174(3) no
P1 C15 C16 C17 -169.5(8) no
P1 C15 C20 O3 -13.2(17) no
P1 C15 C20 C19 161.3(9) no
C16 C15 C20 O3 176.2(10) no
C16 C15 C20 C19 -9.2(19) no
C20 C15 C16 C17 1.9(18) no
C15 C16 C17 C18 3.4(19) no
C16 C17 C18 C19 -2(2) no
C17 C18 C19 C20 -4(2) no
C17 C18 C19 C81 168.3(12) no
C18 C19 C20 O3 -175.3(11) no
C18 C19 C20 C15 10.5(19) no
C18 C19 C81 C59 157.0(12) no
C18 C19 C81 C82 -86.5(15) no
C18 C19 C81 C83 32.1(18) no
C20 C19 C81 C59 -30.8(17) no
C20 C19 C81 C82 85.6(15) no
C20 C19 C81 C83 -155.8(11) no
C81 C19 C20 O3 12.0(18) no
C81 C19 C20 C15 -162.3(11) no
P1 C21 C22 C23 177.2(10) no
P1 C21 C26 C25 -177.9(10) no
C22 C21 C26 C25 -4(2) no
C26 C21 C22 C23 3(2) no
C21 C22 C23 C24 0(3) no
C22 C23 C24 C25 -3(3) no
C23 C24 C25 C26 3(3) no
C24 C25 C26 C21 1(3) no
P1 C27 C28 C29 178.2(10) no
P1 C27 C32 C31 -179.4(9) no
C28 C27 C32 C31 -2(2) no
C32 C27 C28 C29 1(2) no
C27 C28 C29 C30 3(3) no
C28 C29 C30 C31 -5(3) no
C29 C30 C31 C32 4(3) no
C30 C31 C32 C27 -0(2) no
O42 C42 C43 C44 178.1(15) no
N42 C42 C43 C44 -2(2) no
C42 C43 C44 N41 -2(2) no
C42 C43 C44 C53 179.8(14) no
N41 C45 C46 C47 -62(2) no
C45 C46 C47 C48 178.8(17) no
C46 C47 C48 C49 174(2) no
C47 C48 C49 C50 -167(2) no
C48 C49 C50 C51 -176(2) no
C49 C50 C51 C52 175(2) no
P2 C55 C56 C57 -168.0(8) no
P2 C55 C60 O3 -12.4(14) no
P2 C55 C60 C59 164.7(7) no
C56 C55 C60 O3 176.0(10) no
C56 C55 C60 C59 -6.9(17) no
C60 C55 C56 C57 3.6(17) no
C55 C56 C57 C58 1(2) no
C56 C57 C58 C59 -3(2) no
C57 C58 C59 C60 0.2(19) no
C57 C58 C59 C81 -178.3(11) no
C58 C59 C60 O3 -178.1(10) no
C58 C59 C60 C55 4.8(18) no
C58 C59 C81 C19 -157.4(12) no
C58 C59 C81 C82 85.5(15) no
C58 C59 C81 C83 -33.1(19) no
C60 C59 C81 C19 24.1(17) no
C60 C59 C81 C82 -92.9(14) no
C60 C59 C81 C83 148.4(12) no
C81 C59 C60 O3 0.4(18) no
C81 C59 C60 C55 -176.6(11) no
P2 C61 C62 C63 173.5(9) no
P2 C61 C66 C65 -173.4(9) no
C62 C61 C66 C65 1(2) no
C66 C61 C62 C63 -1(2) no
C61 C62 C63 C64 2(3) no
C62 C63 C64 C65 -3(3) no
C63 C64 C65 C66 4(3) no
C64 C65 C66 C61 -3(3) no
P2 C67 C68 C69 174.5(12) no
P2 C67 C72 C71 -174.8(11) no
C68 C67 C72 C71 1(3) no
C72 C67 C68 C69 -1(3) no
C67 C68 C69 C70 2(3) no
C68 C69 C70 C71 -2(4) no
C69 C70 C71 C72 2(4) no
C70 C71 C72 C67 -1(3) no
